data_7102379
loop_
_publ_author_name
'Maekawa, Masahiko'
'Konaka, Hisashi'
'Minematsu, Toshie'
'Kuroda-Sowa, Takayoshi'
'Munakata, Megumu'
'Kitagawa, Susumu'

_publ_section_title
;
 Bowl-shaped Cu(I) metallamacrocyclic ethylene and carbonyl adducts as
 structural analogues of organic calixarenes.
;
_journal_issue 48
_journal_name_full 'Chemical communications (Cambridge, England)'
_journal_page_first 5179
_journal_page_last 5181
_journal_paper_doi 10.1039/b713618h
_journal_year 2007
_chemical_formula_moiety 'C33 H33 Cu3 N9, 3(Cl O4)'
_chemical_formula_sum 'C33 H33 Cl3 Cu3 N9 O12'
_chemical_formula_weight 1044.67
_space_group_IT_number 33
_symmetry_cell_setting orthorhombic
_symmetry_Int_Tables_number 33
_symmetry_space_group_name_Hall 'P 2c -2n'
_symmetry_space_group_name_H-M 'P n a 21'
_cell_angle_alpha 90
_cell_angle_beta 90
_cell_angle_gamma 90
_cell_formula_units_Z 12
_cell_length_a 14.4419(7)
_cell_length_b 38.607(2)
_cell_length_c 21.448(1)
_cell_measurement_reflns_used 30713
_cell_measurement_temperature 150.2
_cell_measurement_theta_max 27.5
_cell_measurement_theta_min 3.0
_cell_volume 11958(1)
_computing_cell_refinement CRYSTALCLEAR
_computing_data_collection CRYSTALCLEAR
_computing_data_reduction 'teXsan Ver. 2.0'
_computing_publication_material 'teXsan Ver. 2.0'
_computing_structure_refinement SHELXL97
_computing_structure_solution SHELXS97
_diffrn_detector_area_resol_mean 14.62
_diffrn_measured_fraction_theta_full 1.00
_diffrn_measured_fraction_theta_max 1.00
_diffrn_measurement_device_type 'Rigaku/MSC Mercury CCD'
_diffrn_measurement_method \w
_diffrn_radiation_type 'Mo K\a'
_diffrn_radiation_wavelength 0.7107
_diffrn_reflns_av_R_equivalents 0.068
_diffrn_reflns_limit_h_max 18
_diffrn_reflns_limit_h_min 12
_diffrn_reflns_limit_k_max 50
_diffrn_reflns_limit_k_min -50
_diffrn_reflns_limit_l_max 24
_diffrn_reflns_limit_l_min -27
_diffrn_reflns_number 93735
_diffrn_reflns_theta_full 27.48
_diffrn_reflns_theta_max 27.48
_exptl_absorpt_coefficient_mu 1.860
_exptl_absorpt_correction_T_max 0.757
_exptl_absorpt_correction_T_min 0.614
_exptl_absorpt_correction_type multi-scan
_exptl_absorpt_process_details '(Jacobson, 1998)'
_exptl_crystal_colour Yellow
_exptl_crystal_density_diffrn 1.741
_exptl_crystal_density_method 'not measured'
_exptl_crystal_description Block
_exptl_crystal_F_000 6336.00
_exptl_crystal_size_max 0.150
_exptl_crystal_size_mid 0.150
_exptl_crystal_size_min 0.150
_refine_diff_density_max 0.74
_refine_diff_density_min -0.54
_refine_ls_abs_structure_details 'Flack(1983), 9136 Friedel pairs'
_refine_ls_abs_structure_Flack 0.113(9)
_refine_ls_extinction_coef 0.0000
_refine_ls_extinction_expression Fc^*^=kFc[1+0.001xFc^2^\l^3^/sin(2\q)]^-1/4^
_refine_ls_extinction_method SHELXL
_refine_ls_goodness_of_fit_ref 1.093
_refine_ls_hydrogen_treatment noref
_refine_ls_number_parameters 1621
_refine_ls_number_reflns 23226
_refine_ls_R_factor_gt 0.0583
_refine_ls_shift/su_max -0.0030
_refine_ls_structure_factor_coef Fsqd
_refine_ls_weighting_details 'w = 1/[\s^2^(Fo^2^) + (0.0428P)^2^+17.0296P] where P=(Fo^2^+2Fc^2^)/3'
_refine_ls_weighting_scheme calc
_refine_ls_wR_factor_ref 0.1168
_reflns_number_gt 19520
_reflns_number_total 23226
_reflns_threshold_expression >2.0sigma(I)
_cod_data_source_file b713618h.txt
_cod_data_source_block '[Cu3(pprd)3(C2H4)3]3(ClO4)9_Complex4-CCDC-659371'
_cod_original_sg_symbol_Hall 'P 2c -2n '
_cod_original_sg_symbol_H-M 'P n a 21 '
_cod_original_formula_sum 'C33 H33 Cl3 Cu3 N9 O12 '
_cod_database_code 7102379

loop_
_symmetry_equiv_pos_as_xyz
x,y,z
-x,-y,1/2+z
1/2-x,1/2+y,1/2+z
1/2+x,1/2-y,z

loop_
_atom_site_label
_atom_site_type_symbol
_atom_site_fract_x
_atom_site_fract_y
_atom_site_fract_z
_atom_site_U_iso_or_equiv
_atom_site_adp_type
_atom_site_occupancy
_atom_site_symmetry_multiplicity
_atom_site_calc_flag
Cu(1) Cu 0.95063(5) 0.73116(2) 0.49296(3) 0.0229(2) Uani 1.00 1 d
Cu(2) Cu 0.94750(5) 0.67411(2) 0.22608(4) 0.0217(1) Uani 1.00 1 d
Cu(3) Cu 0.93941(5) 0.82656(2) 0.27808(4) 0.0221(2) Uani 1.00 1 d
Cu(4) Cu 0.45817(5) 0.42954(2) 0.16549(3) 0.0223(2) Uani 1.00 1 d
Cu(5) Cu 0.45734(5) 0.49842(2) 0.41993(4) 0.0244(2) Uani 1.00 1 d
Cu(6) Cu 0.45204(5) 0.34224(2) 0.39664(4) 0.0247(2) Uani 1.00 1 d
Cu(7) Cu 0.94409(5) 0.37420(2) 0.18059(3) 0.0217(2) Uani 1.00 1 d
Cu(8) Cu 0.95727(5) 0.35394(2) 0.46386(3) 0.0226(2) Uani 1.00 1 d
Cu(9) Cu 0.95506(5) 0.49613(2) 0.34655(4) 0.0244(2) Uani 1.00 1 d
Cl(1) Cl 0.6820(1) 0.73882(4) 0.33091(8) 0.0286(3) Uani 1.00 1 d
Cl(2) Cl 0.19495(9) 0.42439(4) 0.32239(7) 0.0231(3) Uani 1.00 1 d
Cl(3) Cl 0.6985(1) 0.41257(4) 0.33325(8) 0.0292(3) Uani 1.00 1 d
Cl(4) Cl 0.9930(1) 0.60698(4) 0.48183(8) 0.0352(4) Uani 1.00 1 d
Cl(5) Cl 0.9906(1) 0.55194(5) 0.13541(9) 0.0405(4) Uani 1.00 1 d
Cl(6) Cl 0.4977(1) 0.55928(5) 0.1237(1) 0.0430(4) Uani 1.00 1 d
Cl(7) Cl 0.4987(1) 0.62003(5) 0.4681(1) 0.0459(5) Uani 1.00 1 d
Cl(8) Cl 0.4753(1) 0.25307(5) 0.22929(9) 0.0385(4) Uani 1.00 1 d
Cl(9) Cl 0.4951(1) 0.25098(4) 0.54807(8) 0.0299(3) Uani 1.00 1 d
O(1) O 0.6537(4) 0.7193(2) 0.3837(3) 0.059(2) Uani 1.00 1 d
O(2) O 0.6502(4) 0.7208(2) 0.2754(3) 0.061(2) Uani 1.00 1 d
O(3) O 0.6419(4) 0.7728(1) 0.3321(3) 0.056(2) Uani 1.00 1 d
O(4) O 0.7807(3) 0.7416(1) 0.3298(2) 0.028(1) Uani 1.00 1 d
O(5) O 0.1709(4) 0.4392(1) 0.2629(2) 0.046(1) Uani 1.00 1 d
O(6) O 0.1633(4) 0.4462(2) 0.3716(3) 0.049(1) Uani 1.00 1 d
O(7) O 0.1505(3) 0.3913(1) 0.3273(3) 0.047(1) Uani 1.00 1 d
O(8) O 0.2920(3) 0.4202(1) 0.3271(2) 0.030(1) Uani 1.00 1 d
O(9) O 0.6668(4) 0.3842(2) 0.2955(3) 0.060(2) Uani 1.00 1 d
O(10) O 0.6645(4) 0.4095(2) 0.3957(3) 0.061(2) Uani 1.00 1 d
O(11) O 0.6639(4) 0.4443(2) 0.3075(3) 0.063(2) Uani 1.00 1 d
O(12) O 0.7969(3) 0.4130(1) 0.3346(3) 0.044(1) Uani 1.00 1 d
O(13) O 1.0742(4) 0.6264(2) 0.4940(3) 0.080(2) Uani 1.00 1 d
O(14) O 1.0009(5) 0.5736(2) 0.5044(5) 0.128(4) Uani 1.00 1 d
O(15) O 0.9828(4) 0.6057(2) 0.4158(3) 0.074(2) Uani 1.00 1 d
O(16) O 0.9134(4) 0.6237(1) 0.5079(2) 0.045(1) Uani 1.00 1 d
O(17) O 1.0855(4) 0.5610(2) 0.1381(4) 0.079(2) Uani 1.00 1 d
O(18) O 0.9814(4) 0.5154(2) 0.1334(4) 0.074(2) Uani 1.00 1 d
O(19) O 0.9494(5) 0.5686(2) 0.0835(4) 0.092(3) Uani 1.00 1 d
O(20) O 0.9460(6) 0.5646(2) 0.1903(3) 0.099(3) Uani 1.00 1 d
O(21) O 0.5821(4) 0.5414(2) 0.1143(3) 0.070(2) Uani 1.00 1 d
O(22) O 0.4222(4) 0.5409(2) 0.0978(4) 0.072(2) Uani 1.00 1 d
O(23) O 0.5076(5) 0.5918(2) 0.0926(5) 0.097(3) Uani 1.00 1 d
O(24) O 0.4834(6) 0.5644(3) 0.1883(4) 0.133(4) Uani 1.00 1 d
O(25) O 0.5852(4) 0.6121(2) 0.4410(3) 0.055(2) Uani 1.00 1 d
O(26) O 0.4235(4) 0.6105(2) 0.4282(4) 0.088(3) Uani 1.00 1 d
O(27) O 0.4925(4) 0.6563(2) 0.4797(3) 0.065(2) Uani 1.00 1 d
O(28) O 0.4922(6) 0.6017(3) 0.5243(4) 0.136(4) Uani 1.00 1 d
O(29) O 0.5652(5) 0.2426(2) 0.2153(5) 0.106(3) Uani 1.00 1 d
O(30) O 0.4077(6) 0.2335(2) 0.1995(3) 0.095(3) Uani 1.00 1 d
O(31) O 0.4653(5) 0.2880(2) 0.2196(5) 0.090(3) Uani 1.00 1 d
O(32) O 0.4645(6) 0.2458(3) 0.2946(4) 0.124(4) Uani 1.00 1 d
O(33) O 0.5908(3) 0.2441(2) 0.5577(3) 0.049(1) Uani 1.00 1 d
O(34) O 0.4414(4) 0.2367(2) 0.5987(3) 0.048(1) Uani 1.00 1 d
O(35) O 0.4651(4) 0.2358(2) 0.4913(3) 0.051(1) Uani 1.00 1 d
O(36) O 0.4807(4) 0.2877(1) 0.5449(3) 0.052(1) Uani 1.00 1 d
N(1) N 0.9090(3) 0.6950(1) 0.4210(2) 0.021(1) Uani 1.00 1 d
N(2) N 0.9046(3) 0.6708(1) 0.3183(2) 0.022(1) Uani 1.00 1 d
N(3) N 0.8370(3) 0.7102(1) 0.5322(2) 0.024(1) Uani 1.00 1 d
N(4) N 0.8997(3) 0.7255(1) 0.2098(2) 0.018(1) Uani 1.00 1 d
N(5) N 0.8919(3) 0.7859(1) 0.2265(2) 0.020(1) Uani 1.00 1 d
N(6) N 0.8299(3) 0.6636(1) 0.1783(2) 0.020(1) Uani 1.00 1 d
N(7) N 0.8923(3) 0.8108(1) 0.3632(2) 0.022(1) Uani 1.00 1 d
N(8) N 0.8934(3) 0.7732(1) 0.4504(2) 0.020(1) Uani 1.00 1 d
N(9) N 0.8176(3) 0.8582(1) 0.2873(3) 0.025(1) Uani 1.00 1 d
N(10) N 0.4142(3) 0.4687(1) 0.2323(2) 0.022(1) Uani 1.00 1 d
N(11) N 0.4138(3) 0.4990(1) 0.3287(2) 0.025(1) Uani 1.00 1 d
N(12) N 0.3414(3) 0.4487(1) 0.1244(2) 0.024(1) Uani 1.00 1 d
N(13) N 0.4104(3) 0.4466(1) 0.4449(2) 0.019(1) Uani 1.00 1 d
N(14) N 0.4052(3) 0.3855(1) 0.4391(2) 0.020(1) Uani 1.00 1 d
N(15) N 0.3375(3) 0.5094(1) 0.4651(2) 0.020(1) Uani 1.00 1 d
N(16) N 0.4093(3) 0.3540(1) 0.3041(2) 0.018(1) Uani 1.00 1 d
N(17) N 0.4080(3) 0.3877(1) 0.2108(2) 0.022(1) Uani 1.00 1 d
N(18) N 0.3327(3) 0.3117(1) 0.3878(2) 0.023(1) Uani 1.00 1 d
N(19) N 0.9042(3) 0.3505(1) 0.2698(2) 0.020(1) Uani 1.00 1 d
N(20) N 0.9136(3) 0.3375(1) 0.3782(2) 0.022(1) Uani 1.00 1 d
N(21) N 0.8235(3) 0.3498(1) 0.1583(2) 0.022(1) Uani 1.00 1 d
N(22) N 0.9144(3) 0.4089(1) 0.4579(2) 0.021(1) Uani 1.00 1 d
N(23) N 0.9137(4) 0.4663(1) 0.4185(3) 0.028(1) Uani 1.00 1 d
N(24) N 0.8383(3) 0.3539(1) 0.5137(2) 0.022(1) Uani 1.00 1 d
N(25) N 0.9074(3) 0.4704(1) 0.2680(2) 0.020(1) Uani 1.00 1 d
N(26) N 0.9057(3) 0.4236(1) 0.1975(2) 0.022(1) Uani 1.00 1 d
N(27) N 0.8356(3) 0.5268(1) 0.3223(2) 0.022(1) Uani 1.00 1 d
C(1) C 0.9432(4) 0.6895(2) 0.3636(3) 0.020(1) Uani 1.00 1 d
C(2) C 0.8246(4) 0.6550(2) 0.3340(3) 0.027(1) Uani 1.00 1 d
C(3) C 0.7848(4) 0.6583(2) 0.3918(3) 0.023(1) Uani 1.00 1 d
C(4) C 0.8275(4) 0.6798(1) 0.4352(3) 0.018(1) Uani 1.00 1 d
C(5) C 0.7887(4) 0.6873(2) 0.4967(3) 0.023(1) Uani 1.00 1 d
C(6) C 0.7068(4) 0.6730(2) 0.5186(3) 0.031(1) Uani 1.00 1 d
C(7) C 0.6725(5) 0.6835(2) 0.5755(4) 0.039(2) Uani 1.00 1 d
C(8) C 0.7191(5) 0.7069(2) 0.6110(3) 0.032(2) Uani 1.00 1 d
C(9) C 0.8030(5) 0.7193(2) 0.5879(3) 0.026(1) Uani 1.00 1 d
C(10) C 1.0672(5) 0.7148(2) 0.5390(4) 0.045(2) Uani 1.00 1 d
C(11) C 1.0879(5) 0.7395(2) 0.4992(4) 0.052(2) Uani 1.00 1 d
C(12) C 0.9345(4) 0.7553(2) 0.2301(3) 0.022(1) Uani 1.00 1 d
C(13) C 0.8079(4) 0.7863(2) 0.1999(3) 0.023(1) Uani 1.00 1 d
C(14) C 0.7688(4) 0.7566(2) 0.1751(3) 0.025(1) Uani 1.00 1 d
C(15) C 0.8167(4) 0.7260(2) 0.1806(3) 0.020(1) Uani 1.00 1 d
C(16) C 0.7819(4) 0.6918(2) 0.1600(3) 0.019(1) Uani 1.00 1 d
C(17) C 0.7027(4) 0.6884(2) 0.1235(3) 0.028(1) Uani 1.00 1 d
C(18) C 0.6710(4) 0.6559(2) 0.1076(3) 0.032(2) Uani 1.00 1 d
C(19) C 0.7194(5) 0.6274(2) 0.1285(3) 0.031(1) Uani 1.00 1 d
C(20) C 0.7984(4) 0.6324(2) 0.1627(3) 0.026(1) Uani 1.00 1 d
C(21) C 1.0588(5) 0.6570(2) 0.1744(4) 0.046(2) Uani 1.00 1 d
C(22) C 1.0884(5) 0.6758(2) 0.2207(4) 0.040(2) Uani 1.00 1 d
C(23) C 0.9292(4) 0.7864(2) 0.3985(3) 0.020(1) Uani 1.00 1 d
C(24) C 0.8121(4) 0.7874(2) 0.4680(3) 0.025(1) Uani 1.00 1 d
C(25) C 0.7699(4) 0.8137(2) 0.4365(3) 0.026(1) Uani 1.00 1 d
C(26) C 0.8110(4) 0.8248(1) 0.3825(3) 0.021(1) Uani 1.00 1 d
C(27) C 0.7708(4) 0.8526(2) 0.3410(3) 0.024(1) Uani 1.00 1 d
C(28) C 0.6927(5) 0.8705(2) 0.3565(4) 0.038(2) Uani 1.00 1 d
C(29) C 0.6581(5) 0.8948(2) 0.3170(4) 0.043(2) Uani 1.00 1 d
C(30) C 0.7052(5) 0.9007(2) 0.2603(4) 0.039(2) Uani 1.00 1 d
C(31) C 0.7851(5) 0.8827(2) 0.2487(3) 0.032(2) Uani 1.00 1 d
C(32) C 1.0497(5) 0.8583(2) 0.2955(4) 0.047(2) Uani 1.00 1 d
C(33) C 1.0515(5) 0.8496(2) 0.2366(4) 0.039(2) Uani 1.00 1 d
C(34) C 0.4491(4) 0.4764(2) 0.2879(3) 0.022(1) Uani 1.00 1 d
C(35) C 0.3396(5) 0.5173(2) 0.3082(3) 0.033(2) Uani 1.00 1 d
C(36) C 0.3004(5) 0.5110(2) 0.2513(3) 0.033(2) Uani 1.00 1 d
C(37) C 0.3365(4) 0.4856(2) 0.2145(3) 0.022(1) Uani 1.00 1 d
C(38) C 0.2941(4) 0.4734(2) 0.1547(3) 0.021(1) Uani 1.00 1 d
C(39) C 0.2091(5) 0.4852(2) 0.1344(3) 0.035(2) Uani 1.00 1 d
C(40) C 0.1697(5) 0.4706(2) 0.0829(3) 0.036(2) Uani 1.00 1 d
C(41) C 0.2169(4) 0.4455(2) 0.0502(3) 0.032(2) Uani 1.00 1 d
C(42) C 0.3039(5) 0.4357(2) 0.0717(3) 0.030(1) Uani 1.00 1 d
C(43) C 0.5698(5) 0.4515(2) 0.1229(4) 0.039(2) Uani 1.00 1 d
C(44) C 0.5972(5) 0.4236(2) 0.1536(4) 0.038(2) Uani 1.00 1 d
C(45) C 0.4464(4) 0.4161(2) 0.4299(3) 0.023(1) Uani 1.00 1 d
C(46) C 0.3217(4) 0.3860(2) 0.4690(3) 0.022(1) Uani 1.00 1 d
C(47) C 0.2821(4) 0.4166(2) 0.4872(3) 0.022(1) Uani 1.00 1 d
C(48) C 0.3268(4) 0.4471(2) 0.4740(3) 0.019(1) Uani 1.00 1 d
C(49) C 0.2880(4) 0.4821(2) 0.4863(3) 0.020(1) Uani 1.00 1 d
C(50) C 0.2034(4) 0.4867(2) 0.5167(3) 0.024(1) Uani 1.00 1 d
C(51) C 0.1688(4) 0.5200(2) 0.5238(3) 0.029(1) Uani 1.00 1 d
C(52) C 0.2188(4) 0.5479(2) 0.5020(3) 0.026(1) Uani 1.00 1 d
C(53) C 0.3040(4) 0.5413(2) 0.4740(3) 0.025(1) Uani 1.00 1 d
C(54) C 0.5688(5) 0.5144(2) 0.4711(4) 0.048(2) Uani 1.00 1 d
C(55) C 0.5989(5) 0.5032(3) 0.4189(4) 0.055(2) Uani 1.00 1 d
C(56) C 0.4457(4) 0.3767(2) 0.2643(3) 0.021(1) Uani 1.00 1 d
C(57) C 0.3275(4) 0.3728(2) 0.1953(3) 0.024(1) Uani 1.00 1 d
C(58) C 0.2852(4) 0.3482(2) 0.2318(3) 0.025(1) Uani 1.00 1 d
C(59) C 0.3275(4) 0.3389(2) 0.2879(3) 0.019(1) Uani 1.00 1 d
C(60) C 0.2878(4) 0.3142(1) 0.3333(3) 0.019(1) Uani 1.00 1 d
C(61) C 0.2089(4) 0.2949(2) 0.3204(4) 0.033(2) Uani 1.00 1 d
C(62) C 0.1754(5) 0.2727(2) 0.3642(4) 0.042(2) Uani 1.00 1 d
C(63) C 0.2204(5) 0.2699(2) 0.4196(4) 0.035(2) Uani 1.00 1 d
C(64) C 0.2999(4) 0.2893(2) 0.4304(3) 0.029(1) Uani 1.00 1 d
C(65) C 0.5555(6) 0.3067(2) 0.3861(5) 0.058(2) Uani 1.00 1 d
C(66) C 0.5829(5) 0.3290(2) 0.4258(4) 0.045(2) Uani 1.00 1 d
C(67) C 0.9437(4) 0.3525(2) 0.3262(3) 0.023(1) Uani 1.00 1 d
C(68) C 0.8415(5) 0.3157(2) 0.3718(3) 0.032(2) Uani 1.00 1 d
C(69) C 0.7984(5) 0.3113(2) 0.3152(3) 0.033(2) Uani 1.00 1 d
C(70) C 0.8282(4) 0.3302(2) 0.2647(3) 0.022(1) Uani 1.00 1 d
C(71) C 0.7811(4) 0.3312(2) 0.2038(3) 0.024(1) Uani 1.00 1 d
C(72) C 0.6949(4) 0.3160(2) 0.1946(3) 0.031(2) Uani 1.00 1 d
C(73) C 0.6497(5) 0.3210(2) 0.1383(4) 0.039(2) Uani 1.00 1 d
C(74) C 0.6920(5) 0.3404(2) 0.0917(3) 0.033(2) Uani 1.00 1 d
C(75) C 0.7799(5) 0.3535(2) 0.1042(3) 0.030(1) Uani 1.00 1 d
C(76) C 1.0553(4) 0.3455(2) 0.1495(3) 0.029(1) Uani 1.00 1 d
C(77) C 1.0828(4) 0.3774(2) 0.1644(3) 0.032(2) Uani 1.00 1 d
C(78) C 0.9505(4) 0.4347(2) 0.4254(3) 0.025(1) Uani 1.00 1 d
C(79) C 0.8369(5) 0.4727(2) 0.4527(3) 0.029(1) Uani 1.00 1 d
C(80) C 0.7969(5) 0.4481(2) 0.4904(3) 0.033(2) Uani 1.00 1 d
C(81) C 0.8365(4) 0.4153(2) 0.4904(3) 0.023(1) Uani 1.00 1 d
C(82) C 0.7938(4) 0.3848(2) 0.5214(3) 0.025(1) Uani 1.00 1 d
C(83) C 0.7089(4) 0.3866(2) 0.5511(3) 0.033(2) Uani 1.00 1 d
C(84) C 0.6679(5) 0.3564(2) 0.5724(3) 0.037(2) Uani 1.00 1 d
C(85) C 0.7118(5) 0.3256(2) 0.5638(3) 0.032(2) Uani 1.00 1 d
C(86) C 0.7978(4) 0.3249(2) 0.5352(3) 0.027(1) Uani 1.00 1 d
C(87) C 1.0711(4) 0.3507(2) 0.5220(3) 0.033(2) Uani 1.00 1 d
C(88) C 1.0969(4) 0.3490(2) 0.4629(4) 0.041(2) Uani 1.00 1 d
C(89) C 0.9404(4) 0.4414(2) 0.2454(3) 0.020(1) Uani 1.00 1 d
C(90) C 0.8333(4) 0.4386(2) 0.1684(3) 0.024(1) Uani 1.00 1 d
C(91) C 0.7977(4) 0.4696(2) 0.1865(3) 0.027(1) Uani 1.00 1 d
C(92) C 0.8332(4) 0.4852(2) 0.2396(3) 0.020(1) Uani 1.00 1 d
C(93) C 0.7937(4) 0.5164(1) 0.2689(3) 0.020(1) Uani 1.00 1 d
C(94) C 0.7177(5) 0.5333(2) 0.2447(4) 0.035(2) Uani 1.00 1 d
C(95) C 0.6806(5) 0.5611(2) 0.2761(4) 0.036(2) Uani 1.00 1 d
C(96) C 0.7215(5) 0.5719(2) 0.3309(4) 0.035(2) Uani 1.00 1 d
C(97) C 0.8002(5) 0.5546(2) 0.3516(3) 0.031(2) Uani 1.00 1 d
C(98) C 1.0672(5) 0.5209(2) 0.3082(4) 0.043(2) Uani 1.00 1 d
C(99) C 1.0757(5) 0.5224(2) 0.3701(3) 0.033(2) Uani 1.00 1 d
H(1) H 1.0011 0.7001 0.3543 0.0238 Uiso 1.00 1 calc
H(2) H 0.7947 0.6410 0.3037 0.0329 Uiso 1.00 1 calc
H(3) H 0.7295 0.6461 0.4019 0.0270 Uiso 1.00 1 calc
H(4) H 0.6747 0.6562 0.4945 0.0376 Uiso 1.00 1 calc
H(5) H 0.6155 0.6743 0.5901 0.0480 Uiso 1.00 1 calc
H(6) H 0.6956 0.7144 0.6501 0.0373 Uiso 1.00 1 calc
H(7) H 0.8377 0.7349 0.6129 0.0320 Uiso 1.00 1 calc
H(8) H 1.0679 0.6913 0.5260 0.0536 Uiso 1.00 1 calc
H(9) H 1.0505 0.7206 0.5805 0.0536 Uiso 1.00 1 calc
H(10) H 1.0874 0.7629 0.5121 0.0612 Uiso 1.00 1 calc
H(11) H 1.1048 0.7336 0.4576 0.0612 Uiso 1.00 1 calc
H(12) H 0.9942 0.7548 0.2488 0.0263 Uiso 1.00 1 calc
H(13) H 0.7743 0.8075 0.1981 0.0279 Uiso 1.00 1 calc
H(14) H 0.7106 0.7572 0.1547 0.0307 Uiso 1.00 1 calc
H(15) H 0.6706 0.7084 0.1095 0.0336 Uiso 1.00 1 calc
H(16) H 0.6169 0.6532 0.0828 0.0387 Uiso 1.00 1 calc
H(17) H 0.6985 0.6047 0.1191 0.0370 Uiso 1.00 1 calc
H(18) H 0.8319 0.6125 0.1761 0.0323 Uiso 1.00 1 calc
H(19) H 1.0444 0.6675 0.1357 0.0549 Uiso 1.00 1 calc
H(20) H 1.0517 0.6326 0.1795 0.0549 Uiso 1.00 1 calc
H(21) H 1.1028 0.6652 0.2596 0.0479 Uiso 1.00 1 calc
H(22) H 1.0955 0.7001 0.2157 0.0479 Uiso 1.00 1 calc
H(23) H 0.9871 0.7773 0.3853 0.0243 Uiso 1.00 1 calc
H(24) H 0.7825 0.7785 0.5041 0.0309 Uiso 1.00 1 calc
H(25) H 0.7142 0.8238 0.4516 0.0323 Uiso 1.00 1 calc
H(26) H 0.6625 0.8660 0.3950 0.0462 Uiso 1.00 1 calc
H(27) H 0.6037 0.9076 0.3276 0.0528 Uiso 1.00 1 calc
H(28) H 0.6822 0.9170 0.2310 0.0466 Uiso 1.00 1 calc
H(29) H 0.8190 0.8877 0.2117 0.0388 Uiso 1.00 1 calc
H(30) H 1.0169 0.8784 0.3086 0.0569 Uiso 1.00 1 calc
H(31) H 1.0815 0.8445 0.3254 0.0569 Uiso 1.00 1 calc
H(32) H 1.0840 0.8296 0.2233 0.0459 Uiso 1.00 1 calc
H(33) H 1.0194 0.8634 0.2066 0.0459 Uiso 1.00 1 calc
H(34) H 0.5041 0.4648 0.2999 0.0265 Uiso 1.00 1 calc
H(35) H 0.3141 0.5349 0.3338 0.0399 Uiso 1.00 1 calc
H(36) H 0.2489 0.5243 0.2375 0.0396 Uiso 1.00 1 calc
H(37) H 0.1787 0.5035 0.1558 0.0426 Uiso 1.00 1 calc
H(38) H 0.1098 0.4777 0.0696 0.0435 Uiso 1.00 1 calc
H(39) H 0.1907 0.4351 0.0141 0.0388 Uiso 1.00 1 calc
H(40) H 0.3384 0.4193 0.0483 0.0360 Uiso 1.00 1 calc
H(41) H 0.5692 0.4735 0.1430 0.0474 Uiso 1.00 1 calc
H(42) H 0.5509 0.4497 0.0806 0.0474 Uiso 1.00 1 calc
H(43) H 0.5978 0.4017 0.1337 0.0467 Uiso 1.00 1 calc
H(44) H 0.6160 0.4254 0.1962 0.0467 Uiso 1.00 1 calc
H(45) H 0.5062 0.4160 0.4111 0.0281 Uiso 1.00 1 calc
H(46) H 0.2906 0.3648 0.4774 0.0268 Uiso 1.00 1 calc
H(47) H 0.2244 0.4167 0.5086 0.0264 Uiso 1.00 1 calc
H(48) H 0.1703 0.4673 0.5323 0.0292 Uiso 1.00 1 calc
H(49) H 0.1107 0.5235 0.5436 0.0352 Uiso 1.00 1 calc
H(50) H 0.1958 0.5710 0.5058 0.0317 Uiso 1.00 1 calc
H(51) H 0.3403 0.5605 0.4606 0.0315 Uiso 1.00 1 calc
H(52) H 0.5623 0.4992 0.5053 0.0567 Uiso 1.00 1 calc
H(53) H 0.5528 0.5383 0.4753 0.0567 Uiso 1.00 1 calc
H(54) H 0.6053 0.5185 0.3845 0.0673 Uiso 1.00 1 calc
H(55) H 0.6149 0.4795 0.4145 0.0673 Uiso 1.00 1 calc
H(56) H 0.5047 0.3860 0.2749 0.0258 Uiso 1.00 1 calc
H(57) H 0.2984 0.3795 0.1573 0.0293 Uiso 1.00 1 calc
H(58) H 0.2282 0.3379 0.2193 0.0303 Uiso 1.00 1 calc
H(59) H 0.1788 0.2973 0.2811 0.0402 Uiso 1.00 1 calc
H(60) H 0.1218 0.2593 0.3558 0.0511 Uiso 1.00 1 calc
H(61) H 0.1970 0.2548 0.4509 0.0423 Uiso 1.00 1 calc
H(62) H 0.3321 0.2866 0.4688 0.0351 Uiso 1.00 1 calc
H(63) H 0.5669 0.3099 0.3430 0.0704 Uiso 1.00 1 calc
H(64) H 0.5229 0.2865 0.3999 0.0704 Uiso 1.00 1 calc
H(65) H 0.5709 0.3256 0.4688 0.0541 Uiso 1.00 1 calc
H(66) H 0.6149 0.3490 0.4119 0.0541 Uiso 1.00 1 calc
H(67) H 0.9986 0.3661 0.3296 0.0275 Uiso 1.00 1 calc
H(68) H 0.8209 0.3029 0.4069 0.0393 Uiso 1.00 1 calc
H(69) H 0.7482 0.2954 0.3110 0.0401 Uiso 1.00 1 calc
H(70) H 0.6674 0.3022 0.2264 0.0378 Uiso 1.00 1 calc
H(71) H 0.5901 0.3113 0.1314 0.0477 Uiso 1.00 1 calc
H(72) H 0.6623 0.3446 0.0527 0.0405 Uiso 1.00 1 calc
H(73) H 0.8106 0.3658 0.0722 0.0367 Uiso 1.00 1 calc
H(74) H 1.0556 0.3277 0.1802 0.0354 Uiso 1.00 1 calc
H(75) H 1.0356 0.3405 0.1083 0.0354 Uiso 1.00 1 calc
H(76) H 1.0825 0.3951 0.1338 0.0388 Uiso 1.00 1 calc
H(77) H 1.1025 0.3823 0.2058 0.0388 Uiso 1.00 1 calc
H(78) H 1.0078 0.4304 0.4050 0.0299 Uiso 1.00 1 calc
H(79) H 0.8095 0.4951 0.4507 0.0354 Uiso 1.00 1 calc
H(80) H 0.7440 0.4533 0.5150 0.0409 Uiso 1.00 1 calc
H(81) H 0.6790 0.4083 0.5569 0.0403 Uiso 1.00 1 calc
H(82) H 0.6094 0.3571 0.5927 0.0456 Uiso 1.00 1 calc
H(83) H 0.6840 0.3047 0.5775 0.0383 Uiso 1.00 1 calc
H(84) H 0.8286 0.3033 0.5304 0.0326 Uiso 1.00 1 calc
H(85) H 1.0669 0.3724 0.5426 0.0404 Uiso 1.00 1 calc
H(86) H 1.0563 0.3300 0.5441 0.0404 Uiso 1.00 1 calc
H(87) H 1.1008 0.3273 0.4424 0.0495 Uiso 1.00 1 calc
H(88) H 1.1114 0.3697 0.4409 0.0495 Uiso 1.00 1 calc
H(89) H 0.9939 0.4321 0.2651 0.0245 Uiso 1.00 1 calc
H(90) H 0.8059 0.4270 0.1338 0.0290 Uiso 1.00 1 calc
H(91) H 0.7497 0.4804 0.1633 0.0329 Uiso 1.00 1 calc
H(92) H 0.6906 0.5256 0.2068 0.0422 Uiso 1.00 1 calc
H(93) H 0.6277 0.5727 0.2602 0.0438 Uiso 1.00 1 calc
H(94) H 0.6964 0.5908 0.3536 0.0424 Uiso 1.00 1 calc
H(95) H 0.8301 0.5627 0.3884 0.0378 Uiso 1.00 1 calc
H(96) H 1.0361 0.5389 0.2863 0.0509 Uiso 1.00 1 calc
H(97) H 1.0930 0.5019 0.2858 0.0509 Uiso 1.00 1 calc
H(98) H 1.1070 0.5045 0.3920 0.0393 Uiso 1.00 1 calc
H(99) H 1.0500 0.5414 0.3925 0.0393 Uiso 1.00 1 calc

loop_
_atom_site_aniso_label
_atom_site_aniso_U_11
_atom_site_aniso_U_22
_atom_site_aniso_U_33
_atom_site_aniso_U_12
_atom_site_aniso_U_13
_atom_site_aniso_U_23
Cu(1) 0.0218(4) 0.0268(4) 0.0202(4) -0.0029(3) -0.0003(3) 0.0011(3)
Cu(2) 0.0181(3) 0.0232(4) 0.0237(4) 0.0002(3) -0.0003(3) -0.0040(3)
Cu(3) 0.0230(4) 0.0198(4) 0.0234(4) -0.0027(3) 0.0049(3) 0.0009(3)
Cu(4) 0.0184(4) 0.0256(4) 0.0228(4) 0.0025(3) 0.0020(3) -0.0007(3)
Cu(5) 0.0199(4) 0.0252(4) 0.0282(4) -0.0053(3) 0.0051(3) -0.0084(3)
Cu(6) 0.0213(4) 0.0227(4) 0.0302(4) 0.0050(3) -0.0079(3) -0.0049(3)
Cu(7) 0.0191(3) 0.0237(4) 0.0223(4) 0.0008(3) 0.0001(3) -0.0036(3)
Cu(8) 0.0179(3) 0.0290(4) 0.0208(4) 0.0007(3) -0.0009(3) 0.0024(3)
Cu(9) 0.0277(4) 0.0211(4) 0.0244(4) -0.0025(3) -0.0056(3) 0.0001(3)
Cl(1) 0.0177(7) 0.0396(9) 0.0285(8) 0.0018(6) 0.0003(6) 0.0061(7)
Cl(2) 0.0177(7) 0.0277(7) 0.0238(8) -0.0004(6) 0.0009(6) 0.0006(6)
Cl(3) 0.0166(7) 0.0402(9) 0.0308(9) 0.0029(6) -0.0016(6) -0.0006(7)
Cl(4) 0.0289(8) 0.0353(9) 0.041(1) 0.0086(7) 0.0064(8) 0.0058(7)
Cl(5) 0.0333(9) 0.049(1) 0.039(1) -0.0045(8) -0.0016(8) 0.0039(8)
Cl(6) 0.0358(9) 0.0370(9) 0.056(1) -0.0007(8) -0.0099(9) -0.0087(9)
Cl(7) 0.0267(9) 0.049(1) 0.062(1) 0.0050(8) 0.0081(9) 0.0283(10)
Cl(8) 0.0317(8) 0.0412(10) 0.043(1) 0.0014(7) -0.0042(8) -0.0067(8)
Cl(9) 0.0227(7) 0.0365(9) 0.0304(8) -0.0001(7) 0.0029(7) 0.0034(7)
O(1) 0.038(3) 0.088(4) 0.052(4) 0.008(3) 0.017(3) 0.033(3)
O(2) 0.048(3) 0.087(5) 0.049(4) -0.023(3) -0.013(3) -0.021(3)
O(3) 0.047(3) 0.049(3) 0.072(4) 0.025(3) 0.005(3) 0.000(3)
O(4) 0.013(2) 0.040(3) 0.032(3) 0.004(2) -0.001(2) 0.003(2)
O(5) 0.052(3) 0.049(3) 0.037(3) -0.009(3) -0.023(3) 0.016(2)
O(6) 0.040(3) 0.064(4) 0.044(3) 0.021(3) 0.004(3) -0.022(3)
O(7) 0.046(3) 0.043(3) 0.052(3) -0.027(2) 0.007(3) 0.005(3)
O(8) 0.015(2) 0.043(3) 0.033(3) 0.004(2) -0.001(2) -0.001(2)
O(9) 0.044(3) 0.052(4) 0.086(5) -0.002(3) -0.030(3) -0.020(3)
O(10) 0.039(3) 0.111(5) 0.034(3) -0.013(3) 0.014(3) 0.003(3)
O(11) 0.079(4) 0.058(4) 0.050(4) 0.038(3) -0.008(3) -0.002(3)
O(12) 0.016(2) 0.067(4) 0.049(3) -0.006(2) 0.002(2) -0.012(3)
O(13) 0.051(4) 0.111(6) 0.077(5) -0.018(4) -0.004(4) -0.033(4)
O(14) 0.086(5) 0.087(5) 0.21(1) 0.057(4) 0.096(6) 0.105(6)
O(15) 0.049(4) 0.121(6) 0.051(4) -0.002(4) 0.003(3) -0.037(4)
O(16) 0.045(3) 0.053(3) 0.038(3) 0.029(3) 0.013(3) 0.012(2)
O(17) 0.044(3) 0.064(4) 0.130(7) -0.014(3) 0.003(4) -0.025(4)
O(18) 0.063(4) 0.046(4) 0.114(6) -0.012(3) 0.000(4) 0.008(4)
O(19) 0.120(6) 0.079(5) 0.076(5) -0.033(4) -0.053(5) 0.032(4)
O(20) 0.124(6) 0.115(6) 0.057(5) 0.075(5) 0.045(4) 0.029(4)
O(21) 0.053(4) 0.068(4) 0.089(5) 0.019(3) 0.004(4) 0.010(4)
O(22) 0.061(4) 0.052(4) 0.103(6) -0.025(3) -0.029(4) -0.002(4)
O(23) 0.058(4) 0.045(4) 0.188(9) -0.004(3) -0.032(5) 0.036(5)
O(24) 0.088(6) 0.22(1) 0.091(7) -0.050(7) 0.029(5) -0.086(7)
O(25) 0.039(3) 0.061(4) 0.064(4) -0.005(3) 0.014(3) -0.014(3)
O(26) 0.038(3) 0.060(4) 0.165(8) -0.021(3) -0.041(4) 0.037(5)
O(27) 0.056(4) 0.055(4) 0.084(5) 0.014(3) -0.010(3) -0.006(3)
O(28) 0.104(6) 0.190(10) 0.114(7) 0.067(6) 0.056(6) 0.123(7)
O(29) 0.061(4) 0.083(5) 0.175(9) 0.025(4) 0.039(5) 0.025(6)
O(30) 0.120(6) 0.091(5) 0.074(5) -0.065(5) -0.048(5) 0.022(4)
O(31) 0.061(4) 0.052(4) 0.157(8) 0.003(3) 0.013(5) -0.013(5)
O(32) 0.109(7) 0.21(1) 0.052(5) -0.062(7) -0.002(5) 0.000(6)
O(33) 0.024(2) 0.076(4) 0.047(3) 0.003(3) 0.006(2) 0.003(3)
O(34) 0.043(3) 0.063(4) 0.040(3) -0.009(3) 0.016(3) 0.018(3)
O(35) 0.056(3) 0.065(4) 0.031(3) -0.005(3) -0.014(3) -0.005(3)
O(36) 0.052(3) 0.028(3) 0.075(4) 0.000(2) 0.022(3) 0.005(3)
N(1) 0.017(2) 0.021(3) 0.024(3) 0.002(2) -0.002(2) 0.004(2)
N(2) 0.020(2) 0.027(3) 0.019(3) -0.003(2) 0.002(2) 0.002(2)
N(3) 0.024(3) 0.024(3) 0.023(3) 0.002(2) 0.005(2) 0.005(2)
N(4) 0.016(2) 0.018(2) 0.021(3) 0.001(2) 0.003(2) -0.001(2)
N(5) 0.019(2) 0.024(3) 0.017(2) -0.003(2) 0.002(2) 0.002(2)
N(6) 0.020(2) 0.026(3) 0.014(2) -0.004(2) 0.001(2) -0.001(2)
N(7) 0.024(3) 0.019(2) 0.023(3) -0.001(2) 0.000(2) -0.001(2)
N(8) 0.023(3) 0.022(2) 0.015(2) -0.005(2) 0.001(2) 0.001(2)
N(9) 0.025(3) 0.019(3) 0.029(3) 0.001(2) -0.002(2) 0.003(2)
N(10) 0.022(3) 0.025(3) 0.020(3) 0.005(2) 0.001(2) 0.000(2)
N(11) 0.024(3) 0.028(3) 0.023(3) 0.000(2) 0.009(2) -0.006(2)
N(12) 0.023(3) 0.029(3) 0.019(3) 0.002(2) 0.001(2) 0.002(2)
N(13) 0.013(2) 0.019(2) 0.025(3) -0.003(2) 0.002(2) 0.000(2)
N(14) 0.020(2) 0.015(2) 0.024(3) 0.002(2) -0.003(2) -0.003(2)
N(15) 0.019(2) 0.021(2) 0.020(3) -0.001(2) -0.001(2) 0.001(2)
N(16) 0.016(2) 0.019(2) 0.021(3) 0.000(2) -0.001(2) -0.002(2)
N(17) 0.020(2) 0.024(3) 0.021(3) -0.001(2) 0.002(2) -0.004(2)
N(18) 0.026(3) 0.015(2) 0.029(3) 0.002(2) -0.001(2) -0.002(2)
N(19) 0.017(2) 0.026(3) 0.018(3) -0.002(2) 0.001(2) -0.002(2)
N(20) 0.020(2) 0.024(3) 0.023(3) -0.002(2) 0.002(2) 0.000(2)
N(21) 0.023(3) 0.018(2) 0.024(3) 0.004(2) -0.002(2) -0.004(2)
N(22) 0.015(2) 0.027(3) 0.021(3) -0.001(2) 0.000(2) 0.002(2)
N(23) 0.033(3) 0.028(3) 0.022(3) -0.007(2) -0.006(2) 0.001(2)
N(24) 0.018(2) 0.029(3) 0.019(3) 0.002(2) 0.000(2) -0.001(2)
N(25) 0.022(2) 0.018(2) 0.018(3) -0.003(2) -0.002(2) 0.001(2)
N(26) 0.019(2) 0.024(3) 0.022(3) -0.001(2) 0.002(2) -0.001(2)
N(27) 0.023(3) 0.015(2) 0.029(3) -0.001(2) 0.001(2) 0.004(2)
C(1) 0.021(3) 0.020(3) 0.018(3) 0.007(2) 0.004(2) 0.002(2)
C(2) 0.025(3) 0.025(3) 0.031(4) -0.007(3) 0.002(3) 0.005(3)
C(3) 0.023(3) 0.027(3) 0.018(3) -0.008(3) 0.000(3) 0.001(3)
C(4) 0.019(3) 0.017(3) 0.019(3) -0.001(2) 0.001(2) 0.002(2)
C(5) 0.026(3) 0.019(3) 0.025(3) 0.003(2) 0.002(3) 0.005(2)
C(6) 0.023(3) 0.038(4) 0.032(4) -0.008(3) 0.008(3) -0.002(3)
C(7) 0.025(3) 0.054(5) 0.040(4) -0.002(3) 0.011(3) 0.009(4)
C(8) 0.032(4) 0.044(4) 0.019(3) 0.009(3) 0.008(3) 0.009(3)
C(9) 0.033(3) 0.023(3) 0.022(3) 0.005(3) 0.005(3) 0.007(2)
C(10) 0.031(4) 0.064(5) 0.039(5) 0.011(4) -0.006(3) 0.002(4)
C(11) 0.030(4) 0.074(6) 0.052(5) -0.011(4) -0.009(4) 0.000(5)
C(12) 0.022(3) 0.024(3) 0.018(3) -0.003(2) 0.003(3) 0.000(2)
C(13) 0.022(3) 0.018(3) 0.028(3) 0.001(2) -0.003(3) 0.005(2)
C(14) 0.024(3) 0.034(3) 0.017(3) 0.003(3) -0.008(3) 0.002(3)
C(15) 0.019(3) 0.029(3) 0.013(3) -0.003(2) 0.002(2) 0.000(2)
C(16) 0.020(3) 0.025(3) 0.013(3) 0.001(2) 0.004(2) -0.007(2)
C(17) 0.028(3) 0.033(4) 0.022(3) 0.007(3) -0.009(3) -0.001(3)
C(18) 0.022(3) 0.044(4) 0.031(4) -0.003(3) -0.007(3) -0.004(3)
C(19) 0.033(4) 0.033(4) 0.026(3) -0.012(3) 0.005(3) -0.008(3)
C(20) 0.034(3) 0.024(3) 0.020(3) -0.005(3) 0.002(3) 0.000(3)
C(21) 0.024(3) 0.069(5) 0.044(5) 0.019(4) 0.006(3) -0.001(4)
C(22) 0.027(3) 0.043(4) 0.049(5) 0.006(3) 0.000(4) 0.000(4)
C(23) 0.017(3) 0.022(3) 0.020(3) -0.001(2) 0.002(2) 0.000(2)
C(24) 0.030(3) 0.029(3) 0.017(3) -0.003(3) 0.008(3) -0.003(3)
C(25) 0.024(3) 0.025(3) 0.030(4) 0.004(3) 0.007(3) -0.005(3)
C(26) 0.023(3) 0.016(3) 0.022(3) 0.000(2) -0.003(2) -0.001(2)
C(27) 0.023(3) 0.023(3) 0.026(3) -0.002(2) 0.001(3) -0.002(3)
C(28) 0.040(4) 0.024(3) 0.049(5) 0.008(3) 0.005(3) -0.002(3)
C(29) 0.046(4) 0.025(4) 0.059(5) 0.015(3) 0.007(4) -0.003(3)
C(30) 0.041(4) 0.020(3) 0.055(5) 0.006(3) -0.005(4) 0.006(3)
C(31) 0.041(4) 0.022(3) 0.033(4) -0.007(3) 0.007(3) 0.006(3)
C(32) 0.039(4) 0.043(4) 0.058(5) -0.019(4) -0.002(4) 0.004(4)
C(33) 0.035(4) 0.032(4) 0.049(5) -0.007(3) 0.018(4) 0.009(3)
C(34) 0.017(3) 0.025(3) 0.025(3) 0.008(2) -0.003(2) -0.005(2)
C(35) 0.034(4) 0.036(4) 0.029(4) 0.015(3) 0.005(3) -0.012(3)
C(36) 0.033(4) 0.035(4) 0.031(4) 0.015(3) 0.000(3) -0.002(3)
C(37) 0.018(3) 0.026(3) 0.021(3) 0.006(2) 0.004(2) 0.004(2)
C(38) 0.016(3) 0.027(3) 0.021(3) 0.002(2) 0.003(2) 0.003(3)
C(39) 0.025(3) 0.042(4) 0.037(4) 0.005(3) 0.001(3) 0.008(3)
C(40) 0.027(4) 0.050(5) 0.032(4) 0.008(3) -0.004(3) 0.014(3)
C(41) 0.024(3) 0.050(4) 0.021(3) -0.003(3) -0.006(3) 0.012(3)
C(42) 0.035(4) 0.034(4) 0.020(3) -0.004(3) -0.004(3) 0.003(3)
C(43) 0.030(4) 0.040(4) 0.046(5) -0.005(3) 0.016(3) 0.007(3)
C(44) 0.025(3) 0.043(4) 0.047(5) 0.002(3) 0.005(3) 0.006(3)
C(45) 0.015(3) 0.025(3) 0.029(3) 0.000(2) -0.002(3) -0.006(3)
C(46) 0.023(3) 0.023(3) 0.018(3) 0.000(2) -0.003(2) 0.004(2)
C(47) 0.023(3) 0.024(3) 0.019(3) 0.000(2) 0.001(2) 0.003(2)
C(48) 0.022(3) 0.022(3) 0.015(3) -0.001(2) -0.001(2) 0.001(2)
C(49) 0.013(3) 0.031(3) 0.017(3) 0.002(2) -0.005(2) -0.002(2)
C(50) 0.021(3) 0.030(3) 0.022(3) -0.001(3) -0.001(3) 0.000(3)
C(51) 0.021(3) 0.036(4) 0.029(4) 0.005(3) 0.004(3) -0.008(3)
C(52) 0.030(3) 0.026(3) 0.022(3) 0.001(3) -0.003(3) -0.007(3)
C(53) 0.026(3) 0.023(3) 0.027(3) 0.003(3) 0.001(3) -0.007(2)
C(54) 0.037(4) 0.063(5) 0.044(5) -0.003(4) -0.007(4) -0.012(4)
C(55) 0.018(3) 0.086(7) 0.061(6) -0.019(4) 0.001(4) -0.013(5)
C(56) 0.017(3) 0.026(3) 0.021(3) 0.003(2) -0.002(2) -0.006(2)
C(57) 0.025(3) 0.023(3) 0.023(3) 0.003(3) -0.002(3) -0.001(2)
C(58) 0.023(3) 0.027(3) 0.024(3) 0.000(3) -0.008(3) -0.007(3)
C(59) 0.013(3) 0.019(3) 0.025(3) -0.001(2) -0.005(2) 0.001(2)
C(60) 0.017(3) 0.017(3) 0.022(3) -0.001(2) -0.003(2) -0.005(2)
C(61) 0.026(3) 0.033(4) 0.039(4) -0.007(3) -0.006(3) 0.005(3)
C(62) 0.032(4) 0.033(4) 0.062(5) -0.012(3) -0.001(4) 0.005(4)
C(63) 0.033(4) 0.025(3) 0.046(4) -0.007(3) 0.001(3) 0.006(3)
C(64) 0.029(3) 0.020(3) 0.038(4) -0.002(3) 0.000(3) 0.008(3)
C(65) 0.045(5) 0.051(5) 0.077(7) 0.027(4) -0.013(5) -0.006(5)
C(66) 0.030(4) 0.051(5) 0.054(5) 0.006(3) -0.012(4) 0.005(4)
C(67) 0.017(3) 0.028(3) 0.024(3) 0.003(2) 0.004(3) 0.003(3)
C(68) 0.036(4) 0.030(3) 0.030(4) -0.015(3) 0.002(3) -0.007(3)
C(69) 0.031(4) 0.037(4) 0.031(4) -0.012(3) 0.001(3) -0.003(3)
C(70) 0.015(3) 0.029(3) 0.024(3) -0.003(2) 0.004(2) -0.005(3)
C(71) 0.020(3) 0.027(3) 0.025(3) -0.002(3) -0.001(3) -0.007(3)
C(72) 0.025(3) 0.037(4) 0.032(4) -0.005(3) -0.005(3) -0.007(3)
C(73) 0.030(4) 0.045(4) 0.043(4) -0.003(3) -0.006(3) -0.017(4)
C(74) 0.027(3) 0.043(4) 0.030(4) 0.007(3) -0.013(3) -0.015(3)
C(75) 0.028(3) 0.031(4) 0.031(4) 0.011(3) -0.003(3) -0.005(3)
C(76) 0.022(3) 0.031(3) 0.033(4) 0.010(3) -0.002(3) -0.009(3)
C(77) 0.018(3) 0.045(4) 0.033(4) 0.008(3) -0.004(3) -0.004(3)
C(78) 0.026(3) 0.025(3) 0.024(3) 0.004(3) -0.003(3) -0.001(2)
C(79) 0.039(4) 0.022(3) 0.026(3) 0.002(3) 0.001(3) -0.006(3)
C(80) 0.034(4) 0.037(4) 0.027(4) 0.008(3) 0.007(3) 0.001(3)
C(81) 0.022(3) 0.030(3) 0.017(3) -0.001(3) 0.000(3) 0.000(2)
C(82) 0.029(3) 0.030(3) 0.015(3) -0.003(3) -0.002(3) 0.003(2)
C(83) 0.027(3) 0.039(4) 0.034(4) 0.008(3) 0.005(3) 0.001(3)
C(84) 0.025(3) 0.054(5) 0.033(4) 0.001(3) 0.009(3) 0.004(3)
C(85) 0.035(4) 0.038(4) 0.023(3) -0.009(3) -0.004(3) 0.009(3)
C(86) 0.029(3) 0.027(3) 0.026(3) 0.000(3) -0.001(3) 0.006(3)
C(87) 0.025(3) 0.050(4) 0.026(4) -0.002(3) -0.013(3) 0.007(3)
C(88) 0.017(3) 0.060(5) 0.045(5) 0.006(3) -0.003(3) 0.000(4)
C(89) 0.020(3) 0.018(3) 0.023(3) 0.001(2) -0.002(2) -0.002(2)
C(90) 0.023(3) 0.031(3) 0.018(3) -0.003(3) -0.008(3) -0.003(3)
C(91) 0.026(3) 0.025(3) 0.029(3) 0.002(3) -0.006(3) 0.005(3)
C(92) 0.018(3) 0.022(3) 0.020(3) -0.004(2) -0.006(2) 0.005(2)
C(93) 0.021(3) 0.016(3) 0.022(3) 0.001(2) -0.001(2) -0.003(2)
C(94) 0.029(4) 0.028(4) 0.049(5) 0.005(3) -0.015(3) -0.006(3)
C(95) 0.032(4) 0.025(3) 0.051(5) 0.008(3) -0.012(4) -0.004(3)
C(96) 0.035(4) 0.019(3) 0.053(5) 0.002(3) 0.005(4) -0.009(3)
C(97) 0.035(4) 0.026(3) 0.033(4) -0.006(3) 0.003(3) -0.005(3)
C(98) 0.051(5) 0.034(4) 0.043(5) -0.017(3) 0.000(4) 0.004(3)
C(99) 0.036(4) 0.023(3) 0.040(4) -0.004(3) -0.009(3) -0.005(3)

loop_
_atom_type_symbol
_atom_type_description
_atom_type_scat_dispersion_real
_atom_type_scat_dispersion_imag
_atom_type_scat_source
C C 0.003 0.002
;International Tables for Crystallography
(1992, Vol. C, Tables 4.2.6.8 and 6.1.1.4)
;
H H 0.000 0.000
;International Tables for Crystallography
(1992, Vol. C, Table 6.1.1.4)
;
Cl Cl 0.148 0.159
;International Tables for Crystallography
(1992, Vol. C, Tables 4.2.6.8 and 6.1.1.4)
;
Cu Cu 0.320 1.265
;International Tables for Crystallography
(1992, Vol. C, Tables 4.2.6.8 and 6.1.1.4)
;
N N 0.006 0.003
;International Tables for Crystallography
(1992, Vol. C, Tables 4.2.6.8 and 6.1.1.4)
;
O O 0.011 0.006
;International Tables for Crystallography
(1992, Vol. C, Tables 4.2.6.8 and 6.1.1.4)
;

loop_
_geom_angle_atom_site_label_1
_geom_angle_atom_site_label_2
_geom_angle_atom_site_label_3
_geom_angle
_geom_angle_publ_flag
N(1) Cu(1) N(3) 79.2(2) yes
N(1) Cu(1) N(8) 94.7(2) yes
N(1) Cu(1) C(10) 111.8(3) yes
N(1) Cu(1) C(11) 115.1(3) yes
N(3) Cu(1) N(8) 100.2(2) yes
N(3) Cu(1) C(10) 110.1(3) yes
N(3) Cu(1) C(11) 147.1(3) yes
N(8) Cu(1) C(10) 142.5(3) yes
N(8) Cu(1) C(11) 107.5(3) yes
C(10) Cu(1) C(11) 37.7(3) yes
N(2) Cu(2) N(4) 96.7(2) yes
N(2) Cu(2) N(6) 102.6(2) yes
N(2) Cu(2) C(21) 136.4(3) yes
N(2) Cu(2) C(22) 110.7(3) yes
N(4) Cu(2) N(6) 80.4(2) yes
N(4) Cu(2) C(21) 117.6(3) yes
N(4) Cu(2) C(22) 106.5(2) yes
N(6) Cu(2) C(21) 108.5(3) yes
N(6) Cu(2) C(22) 144.5(3) yes
C(21) Cu(2) C(22) 37.0(3) yes
N(5) Cu(3) N(7) 98.2(2) yes
N(5) Cu(3) N(9) 102.2(2) yes
N(5) Cu(3) C(32) 145.4(3) yes
N(5) Cu(3) C(33) 111.4(3) yes
N(7) Cu(3) N(9) 79.3(2) yes
N(7) Cu(3) C(32) 106.0(3) yes
N(7) Cu(3) C(33) 141.4(3) yes
N(9) Cu(3) C(32) 106.3(3) yes
N(9) Cu(3) C(33) 116.1(2) yes
C(32) Cu(3) C(33) 37.3(3) yes
N(10) Cu(4) N(12) 78.0(2) yes
N(10) Cu(4) N(17) 97.7(2) yes
N(10) Cu(4) C(43) 103.7(2) yes
N(10) Cu(4) C(44) 116.6(3) yes
N(12) Cu(4) N(17) 101.6(2) yes
N(12) Cu(4) C(43) 108.0(3) yes
N(12) Cu(4) C(44) 143.3(3) yes
N(17) Cu(4) C(43) 146.3(2) yes
N(17) Cu(4) C(44) 108.9(3) yes
C(43) Cu(4) C(44) 37.9(3) yes
N(11) Cu(5) N(13) 98.6(2) yes
N(11) Cu(5) N(15) 101.0(2) yes
N(11) Cu(5) C(54) 138.5(3) yes
N(11) Cu(5) C(55) 107.1(3) yes
N(13) Cu(5) N(15) 79.0(2) yes
N(13) Cu(5) C(54) 113.0(3) yes
N(13) Cu(5) C(55) 113.3(3) yes
N(15) Cu(5) C(54) 110.6(3) yes
N(15) Cu(5) C(55) 146.7(3) yes
C(54) Cu(5) C(55) 36.3(4) yes
N(14) Cu(6) N(16) 98.4(2) yes
N(14) Cu(6) N(18) 103.3(2) yes
N(14) Cu(6) C(65) 148.4(3) yes
N(14) Cu(6) C(66) 112.2(3) yes
N(16) Cu(6) N(18) 78.3(2) yes
N(16) Cu(6) C(65) 104.7(3) yes
N(16) Cu(6) C(66) 127.2(3) yes
N(18) Cu(6) C(65) 102.3(3) yes
N(18) Cu(6) C(66) 130.0(3) yes
C(65) Cu(6) C(66) 36.2(3) yes
N(19) Cu(7) N(21) 77.8(2) yes
N(19) Cu(7) N(26) 99.5(2) yes
N(19) Cu(7) C(76) 105.2(2) yes
N(19) Cu(7) C(77) 115.5(2) yes
N(21) Cu(7) N(26) 104.1(2) yes
N(21) Cu(7) C(76) 110.0(2) yes
N(21) Cu(7) C(77) 146.0(2) yes
N(26) Cu(7) C(76) 141.2(2) yes
N(26) Cu(7) C(77) 104.1(2) yes
C(76) Cu(7) C(77) 37.9(3) yes
N(20) Cu(8) N(22) 99.2(2) yes
N(20) Cu(8) N(24) 102.3(2) yes
N(20) Cu(8) C(87) 140.3(2) yes
N(20) Cu(8) C(88) 105.6(3) yes
N(22) Cu(8) N(24) 78.0(2) yes
N(22) Cu(8) C(87) 108.4(2) yes
N(22) Cu(8) C(88) 111.6(2) yes
N(24) Cu(8) C(87) 110.8(2) yes
N(24) Cu(8) C(88) 148.2(3) yes
C(87) Cu(8) C(88) 37.7(3) yes
N(23) Cu(9) N(25) 104.4(2) yes
N(23) Cu(9) N(27) 105.2(2) yes
N(23) Cu(9) C(98) 143.8(3) yes
N(23) Cu(9) C(99) 110.0(3) yes
N(25) Cu(9) N(27) 78.6(2) yes
N(25) Cu(9) C(98) 99.2(3) yes
N(25) Cu(9) C(99) 135.2(2) yes
N(27) Cu(9) C(98) 106.1(2) yes
N(27) Cu(9) C(99) 117.5(2) yes
C(98) Cu(9) C(99) 37.7(3) yes
O(1) Cl(1) O(2) 108.0(4) yes
O(1) Cl(1) O(3) 110.9(4) yes
O(1) Cl(1) O(4) 109.8(3) yes
O(2) Cl(1) O(3) 108.9(4) yes
O(2) Cl(1) O(4) 109.6(3) yes
O(3) Cl(1) O(4) 109.5(3) yes
O(5) Cl(2) O(6) 110.1(3) yes
O(5) Cl(2) O(7) 108.1(3) yes
O(5) Cl(2) O(8) 110.3(3) yes
O(6) Cl(2) O(7) 109.2(3) yes
O(6) Cl(2) O(8) 109.4(3) yes
O(7) Cl(2) O(8) 109.6(3) yes
O(9) Cl(3) O(10) 110.8(4) yes
O(9) Cl(3) O(11) 108.8(4) yes
O(9) Cl(3) O(12) 109.8(3) yes
O(10) Cl(3) O(11) 108.2(4) yes
O(10) Cl(3) O(12) 108.9(3) yes
O(11) Cl(3) O(12) 110.4(3) yes
O(13) Cl(4) O(14) 111.2(5) yes
O(13) Cl(4) O(15) 106.7(4) yes
O(13) Cl(4) O(16) 110.8(4) yes
O(14) Cl(4) O(15) 108.9(5) yes
O(14) Cl(4) O(16) 110.5(4) yes
O(15) Cl(4) O(16) 108.7(3) yes
O(17) Cl(5) O(18) 109.7(4) yes
O(17) Cl(5) O(19) 109.0(5) yes
O(17) Cl(5) O(20) 108.7(5) yes
O(18) Cl(5) O(19) 112.9(4) yes
O(18) Cl(5) O(20) 108.8(5) yes
O(19) Cl(5) O(20) 107.6(5) yes
O(21) Cl(6) O(22) 111.2(4) yes
O(21) Cl(6) O(23) 106.1(4) yes
O(21) Cl(6) O(24) 109.5(5) yes
O(22) Cl(6) O(23) 109.5(4) yes
O(22) Cl(6) O(24) 110.0(5) yes
O(23) Cl(6) O(24) 110.5(6) yes
O(25) Cl(7) O(26) 111.6(4) yes
O(25) Cl(7) O(27) 109.9(4) yes
O(25) Cl(7) O(28) 107.7(4) yes
O(26) Cl(7) O(27) 108.1(4) yes
O(26) Cl(7) O(28) 109.5(5) yes
O(27) Cl(7) O(28) 110.0(5) yes
O(29) Cl(8) O(30) 113.5(5) yes
O(29) Cl(8) O(31) 110.5(5) yes
O(29) Cl(8) O(32) 104.8(6) yes
O(30) Cl(8) O(31) 112.9(5) yes
O(30) Cl(8) O(32) 105.5(5) yes
O(31) Cl(8) O(32) 109.1(6) yes
O(33) Cl(9) O(34) 109.9(3) yes
O(33) Cl(9) O(35) 110.1(3) yes
O(33) Cl(9) O(36) 109.5(3) yes
O(34) Cl(9) O(35) 108.8(3) yes
O(34) Cl(9) O(36) 109.6(3) yes
O(35) Cl(9) O(36) 108.9(4) yes
Cu(1) N(1) C(1) 130.7(4) yes
Cu(1) N(1) C(4) 111.1(4) yes
C(1) N(1) C(4) 117.4(5) yes
Cu(2) N(2) C(1) 122.4(4) yes
Cu(2) N(2) C(2) 121.4(4) yes
C(1) N(2) C(2) 114.9(5) yes
Cu(1) N(3) C(5) 116.5(4) yes
Cu(1) N(3) C(9) 124.5(4) yes
C(5) N(3) C(9) 118.8(5) yes
Cu(2) N(4) C(12) 129.0(4) yes
Cu(2) N(4) C(15) 112.1(4) yes
C(12) N(4) C(15) 118.5(5) yes
Cu(3) N(5) C(12) 119.6(4) yes
Cu(3) N(5) C(13) 121.8(4) yes
C(12) N(5) C(13) 116.8(5) yes
Cu(2) N(6) C(16) 114.6(4) yes
Cu(2) N(6) C(20) 126.6(4) yes
C(16) N(6) C(20) 118.8(5) yes
Cu(3) N(7) C(23) 126.2(4) yes
Cu(3) N(7) C(26) 116.2(4) yes
C(23) N(7) C(26) 117.4(5) yes
Cu(1) N(8) C(23) 121.5(4) yes
Cu(1) N(8) C(24) 123.4(4) yes
C(23) N(8) C(24) 114.7(5) yes
Cu(3) N(9) C(27) 113.3(4) yes
Cu(3) N(9) C(31) 129.1(4) yes
C(27) N(9) C(31) 117.6(5) yes
Cu(4) N(10) C(34) 129.5(4) yes
Cu(4) N(10) C(37) 113.0(4) yes
C(34) N(10) C(37) 117.3(5) yes
Cu(5) N(11) C(34) 119.9(4) yes
Cu(5) N(11) C(35) 123.8(4) yes
C(34) N(11) C(35) 115.4(5) yes
Cu(4) N(12) C(38) 118.0(4) yes
Cu(4) N(12) C(42) 123.9(4) yes
C(38) N(12) C(42) 117.8(5) yes
Cu(5) N(13) C(45) 129.2(4) yes
Cu(5) N(13) C(48) 112.1(4) yes
C(45) N(13) C(48) 118.2(5) yes
Cu(6) N(14) C(45) 121.0(4) yes
Cu(6) N(14) C(46) 121.2(4) yes
C(45) N(14) C(46) 116.8(5) yes
Cu(5) N(15) C(49) 116.7(4) yes
Cu(5) N(15) C(53) 124.8(4) yes
C(49) N(15) C(53) 118.6(5) yes
Cu(6) N(16) C(56) 128.6(4) yes
Cu(6) N(16) C(59) 113.4(4) yes
C(56) N(16) C(59) 117.5(5) yes
Cu(4) N(17) C(56) 121.3(4) yes
Cu(4) N(17) C(57) 122.4(4) yes
C(56) N(17) C(57) 115.4(5) yes
Cu(6) N(18) C(60) 115.9(4) yes
Cu(6) N(18) C(64) 126.2(4) yes
C(60) N(18) C(64) 117.9(5) yes
Cu(7) N(19) C(67) 130.6(4) yes
Cu(7) N(19) C(70) 112.5(4) yes
C(67) N(19) C(70) 116.9(5) yes
Cu(8) N(20) C(67) 121.2(4) yes
Cu(8) N(20) C(68) 121.7(4) yes
C(67) N(20) C(68) 116.1(5) yes
Cu(7) N(21) C(71) 117.4(4) yes
Cu(7) N(21) C(75) 124.2(4) yes
C(71) N(21) C(75) 118.1(5) yes
Cu(8) N(22) C(78) 129.9(4) yes
Cu(8) N(22) C(81) 112.4(4) yes
C(78) N(22) C(81) 117.6(5) yes
Cu(9) N(23) C(78) 119.2(4) yes
Cu(9) N(23) C(79) 123.5(4) yes
C(78) N(23) C(79) 115.7(5) yes
Cu(8) N(24) C(82) 117.6(4) yes
Cu(8) N(24) C(86) 123.3(4) yes
C(82) N(24) C(86) 118.8(5) yes
Cu(9) N(25) C(89) 126.1(4) yes
Cu(9) N(25) C(92) 115.1(4) yes
C(89) N(25) C(92) 118.8(5) yes
Cu(7) N(26) C(89) 121.4(4) yes
Cu(7) N(26) C(90) 122.4(4) yes
C(89) N(26) C(90) 115.3(5) yes
Cu(9) N(27) C(93) 113.4(4) yes
Cu(9) N(27) C(97) 129.0(4) yes
C(93) N(27) C(97) 117.5(5) yes
N(1) C(1) N(2) 126.9(5) yes
N(1) C(1) H(1) 116.6 no
N(2) C(1) H(1) 116.5 no
N(2) C(2) C(3) 122.8(6) yes
N(2) C(2) H(2) 118.4 no
C(3) C(2) H(2) 118.8 no
C(2) C(3) C(4) 118.3(5) yes
C(2) C(3) H(3) 120.7 no
C(4) C(3) H(3) 121.0 no
N(1) C(4) C(3) 119.6(5) yes
N(1) C(4) C(5) 116.9(5) yes
C(3) C(4) C(5) 123.5(5) yes
N(3) C(5) C(4) 115.9(5) yes
N(3) C(5) C(6) 120.5(6) yes
C(4) C(5) C(6) 123.5(6) yes
C(5) C(6) C(7) 119.3(6) yes
C(5) C(6) H(4) 120.3 no
C(7) C(6) H(4) 120.4 no
C(6) C(7) C(8) 120.8(6) yes
C(6) C(7) H(5) 119.7 no
C(8) C(7) H(5) 119.6 no
C(7) C(8) C(9) 117.4(6) yes
C(7) C(8) H(6) 121.3 no
C(9) C(8) H(6) 121.4 no
N(3) C(9) C(8) 123.1(6) yes
N(3) C(9) H(7) 118.5 no
C(8) C(9) H(7) 118.4 no
Cu(1) C(10) C(11) 69.6(5) yes
Cu(1) C(10) H(8) 99.3 no
Cu(1) C(10) H(9) 99.8 no
C(11) C(10) H(8) 120.1 no
C(11) C(10) H(9) 119.8 no
H(8) C(10) H(9) 120.1 no
Cu(1) C(11) C(10) 72.7(5) yes
Cu(1) C(11) H(10) 99.5 no
Cu(1) C(11) H(11) 98.8 no
C(10) C(11) H(10) 120.0 no
C(10) C(11) H(11) 119.5 no
H(10) C(11) H(11) 120.4 no
N(4) C(12) N(5) 124.9(5) yes
N(4) C(12) H(12) 117.8 no
N(5) C(12) H(12) 117.3 no
N(5) C(13) C(14) 121.5(5) yes
N(5) C(13) H(13) 119.3 no
C(14) C(13) H(13) 119.1 no
C(13) C(14) C(15) 118.2(5) yes
C(13) C(14) H(14) 121.1 no
C(15) C(14) H(14) 120.6 no
N(4) C(15) C(14) 119.9(5) yes
N(4) C(15) C(16) 115.3(5) yes
C(14) C(15) C(16) 124.7(5) yes
N(6) C(16) C(15) 117.3(5) yes
N(6) C(16) C(17) 120.6(5) yes
C(15) C(16) C(17) 122.1(5) yes
C(16) C(17) C(18) 119.9(6) yes
C(16) C(17) H(15) 120.0 no
C(18) C(17) H(15) 120.0 no
C(17) C(18) C(19) 118.5(6) yes
C(17) C(18) H(16) 120.7 no
C(19) C(18) H(16) 120.8 no
C(18) C(19) C(20) 119.0(6) yes
C(18) C(19) H(17) 120.5 no
C(20) C(19) H(17) 120.5 no
N(6) C(20) C(19) 123.1(6) yes
N(6) C(20) H(18) 118.6 no
C(19) C(20) H(18) 118.2 no
Cu(2) C(21) C(22) 70.6(5) yes
Cu(2) C(21) H(19) 99.4 no
Cu(2) C(21) H(20) 99.9 no
C(22) C(21) H(19) 120.1 no
C(22) C(21) H(20) 120.0 no
H(19) C(21) H(20) 120.0 no
Cu(2) C(22) C(21) 72.4(4) yes
Cu(2) C(22) H(21) 99.0 no
Cu(2) C(22) H(22) 98.4 no
C(21) C(22) H(21) 120.1 no
C(21) C(22) H(22) 120.2 no
H(21) C(22) H(22) 119.7 no
N(7) C(23) N(8) 126.6(5) yes
N(7) C(23) H(23) 116.6 no
N(8) C(23) H(23) 116.8 no
N(8) C(24) C(25) 123.6(6) yes
N(8) C(24) H(24) 118.2 no
C(25) C(24) H(24) 118.2 no
C(24) C(25) C(26) 117.3(6) yes
C(24) C(25) H(25) 121.2 no
C(26) C(25) H(25) 121.5 no
N(7) C(26) C(25) 120.4(5) yes
N(7) C(26) C(27) 115.9(5) yes
C(25) C(26) C(27) 123.7(5) yes
N(9) C(27) C(26) 115.0(5) yes
N(9) C(27) C(28) 122.5(6) yes
C(26) C(27) C(28) 122.4(6) yes
C(27) C(28) C(29) 120.3(7) yes
C(27) C(28) H(26) 119.7 no
C(29) C(28) H(26) 120.1 no
C(28) C(29) C(30) 118.1(7) yes
C(28) C(29) H(27) 120.7 no
C(30) C(29) H(27) 121.1 no
C(29) C(30) C(31) 118.7(7) yes
C(29) C(30) H(28) 120.6 no
C(31) C(30) H(28) 120.7 no
N(9) C(31) C(30) 122.7(6) yes
N(9) C(31) H(29) 118.4 no
C(30) C(31) H(29) 118.9 no
Cu(3) C(32) C(33) 71.6(5) yes
Cu(3) C(32) H(30) 98.8 no
Cu(3) C(32) H(31) 99.4 no
C(33) C(32) H(30) 120.3 no
C(33) C(32) H(31) 119.8 no
H(30) C(32) H(31) 119.9 no
Cu(3) C(33) C(32) 71.2(5) yes
Cu(3) C(33) H(32) 99.7 no
Cu(3) C(33) H(33) 98.8 no
C(32) C(33) H(32) 120.6 no
C(32) C(33) H(33) 119.8 no
H(32) C(33) H(33) 119.5 no
N(10) C(34) N(11) 126.1(5) yes
N(10) C(34) H(34) 117.1 no
N(11) C(34) H(34) 116.8 no
N(11) C(35) C(36) 121.7(6) yes
N(11) C(35) H(35) 119.4 no
C(36) C(35) H(35) 118.9 no
C(35) C(36) C(37) 119.0(6) yes
C(35) C(36) H(36) 120.7 no
C(37) C(36) H(36) 120.3 no
N(10) C(37) C(36) 120.1(6) yes
N(10) C(37) C(38) 115.4(5) yes
C(36) C(37) C(38) 124.5(5) yes
N(12) C(38) C(37) 115.5(5) yes
N(12) C(38) C(39) 122.3(6) yes
C(37) C(38) C(39) 122.0(6) yes
C(38) C(39) C(40) 119.3(6) yes
C(38) C(39) H(37) 120.3 no
C(40) C(39) H(37) 120.4 no
C(39) C(40) C(41) 119.8(6) yes
C(39) C(40) H(38) 120.1 no
C(41) C(40) H(38) 120.2 no
C(40) C(41) C(42) 118.1(6) yes
C(40) C(41) H(39) 121.0 no
C(42) C(41) H(39) 121.0 no
N(12) C(42) C(41) 122.6(6) yes
N(12) C(42) H(40) 118.7 no
C(41) C(42) H(40) 118.7 no
Cu(4) C(43) C(44) 71.0(4) yes
Cu(4) C(43) H(41) 99.2 no
Cu(4) C(43) H(42) 99.9 no
C(44) C(43) H(41) 120.1 no
C(44) C(43) H(42) 120.2 no
H(41) C(43) H(42) 119.7 no
Cu(4) C(44) C(43) 71.0(4) yes
Cu(4) C(44) H(43) 99.5 no
Cu(4) C(44) H(44) 98.8 no
C(43) C(44) H(43) 120.3 no
C(43) C(44) H(44) 120.0 no
H(43) C(44) H(44) 119.7 no
N(13) C(45) N(14) 124.9(5) yes
N(13) C(45) H(45) 117.5 no
N(14) C(45) H(45) 117.6 no
N(14) C(46) C(47) 121.0(5) yes
N(14) C(46) H(46) 119.6 no
C(47) C(46) H(46) 119.4 no
C(46) C(47) C(48) 119.0(5) yes
C(46) C(47) H(47) 120.5 no
C(48) C(47) H(47) 120.5 no
N(13) C(48) C(47) 120.0(5) yes
N(13) C(48) C(49) 115.4(5) yes
C(47) C(48) C(49) 124.6(5) yes
N(15) C(49) C(48) 116.7(5) yes
N(15) C(49) C(50) 121.5(5) yes
C(48) C(49) C(50) 121.7(5) yes
C(49) C(50) C(51) 118.9(6) yes
C(49) C(50) H(48) 120.5 no
C(51) C(50) H(48) 120.6 no
C(50) C(51) C(52) 119.9(6) yes
C(50) C(51) H(49) 120.1 no
C(52) C(51) H(49) 120.0 no
C(51) C(52) C(53) 117.6(6) yes
C(51) C(52) H(50) 121.2 no
C(53) C(52) H(50) 121.2 no
N(15) C(53) C(52) 123.5(6) yes
N(15) C(53) H(51) 118.3 no
C(52) C(53) H(51) 118.3 no
Cu(5) C(54) C(55) 72.2(5) yes
Cu(5) C(54) H(52) 98.8 no
Cu(5) C(54) H(53) 98.8 no
C(55) C(54) H(52) 120.3 no
C(55) C(54) H(53) 119.6 no
H(52) C(54) H(53) 120.1 no
Cu(5) C(55) C(54) 71.4(5) yes
Cu(5) C(55) H(54) 99.3 no
Cu(5) C(55) H(55) 99.0 no
C(54) C(55) H(54) 120.1 no
C(54) C(55) H(55) 119.8 no
H(54) C(55) H(55) 120.1 no
N(16) C(56) N(17) 126.7(5) yes
N(16) C(56) H(56) 116.7 no
N(17) C(56) H(56) 116.6 no
N(17) C(57) C(58) 122.8(6) yes
N(17) C(57) H(57) 118.6 no
C(58) C(57) H(57) 118.6 no
C(57) C(58) C(59) 118.4(5) yes
C(57) C(58) H(58) 120.8 no
C(59) C(58) H(58) 120.8 no
N(16) C(59) C(58) 119.2(5) yes
N(16) C(59) C(60) 116.4(5) yes
C(58) C(59) C(60) 124.3(5) yes
N(18) C(60) C(59) 115.6(5) yes
N(18) C(60) C(61) 122.2(6) yes
C(59) C(60) C(61) 122.3(6) yes
C(60) C(61) C(62) 119.5(7) yes
C(60) C(61) H(59) 120.0 no
C(62) C(61) H(59) 120.6 no
C(61) C(62) C(63) 119.0(7) yes
C(61) C(62) H(60) 120.2 no
C(63) C(62) H(60) 120.7 no
C(62) C(63) C(64) 119.7(7) yes
C(62) C(63) H(61) 119.8 no
C(64) C(63) H(61) 120.5 no
N(18) C(64) C(63) 121.7(6) yes
N(18) C(64) H(62) 119.1 no
C(63) C(64) H(62) 119.2 no
Cu(6) C(65) C(66) 72.4(5) yes
Cu(6) C(65) H(63) 98.3 no
Cu(6) C(65) H(64) 98.7 no
C(66) C(65) H(63) 120.6 no
C(66) C(65) H(64) 119.7 no
H(63) C(65) H(64) 119.7 no
Cu(6) C(66) C(65) 71.3(5) yes
Cu(6) C(66) H(65) 99.3 no
Cu(6) C(66) H(66) 98.5 no
C(65) C(66) H(65) 120.2 no
C(65) C(66) H(66) 119.5 no
H(65) C(66) H(66) 120.3 no
N(19) C(67) N(20) 126.3(5) yes
N(19) C(67) H(67) 117.1 no
N(20) C(67) H(67) 116.6 no
N(20) C(68) C(69) 121.2(6) yes
N(20) C(68) H(68) 119.1 no
C(69) C(68) H(68) 119.7 no
C(68) C(69) C(70) 119.2(6) yes
C(68) C(69) H(69) 120.5 no
C(70) C(69) H(69) 120.3 no
N(19) C(70) C(69) 119.8(6) yes
N(19) C(70) C(71) 115.6(5) yes
C(69) C(70) C(71) 124.5(5) yes
N(21) C(71) C(70) 116.3(5) yes
N(21) C(71) C(72) 121.6(6) yes
C(70) C(71) C(72) 121.9(6) yes
C(71) C(72) C(73) 119.1(6) yes
C(71) C(72) H(70) 120.5 no
C(73) C(72) H(70) 120.4 no
C(72) C(73) C(74) 119.6(6) yes
C(72) C(73) H(71) 120.5 no
C(74) C(73) H(71) 119.9 no
C(73) C(74) C(75) 117.2(6) yes
C(73) C(74) H(72) 121.6 no
C(75) C(74) H(72) 121.1 no
N(21) C(75) C(74) 124.2(6) yes
N(21) C(75) H(73) 117.8 no
C(74) C(75) H(73) 118.0 no
Cu(7) C(76) C(77) 70.0(4) yes
Cu(7) C(76) H(74) 99.6 no
Cu(7) C(76) H(75) 100.1 no
C(77) C(76) H(74) 120.0 no
C(77) C(76) H(75) 120.0 no
H(74) C(76) H(75) 120.0 no
Cu(7) C(77) C(76) 72.1(4) yes
Cu(7) C(77) H(76) 99.0 no
Cu(7) C(77) H(77) 98.4 no
C(76) C(77) H(76) 119.9 no
C(76) C(77) H(77) 119.8 no
H(76) C(77) H(77) 120.3 no
N(22) C(78) N(23) 126.0(5) yes
N(22) C(78) H(78) 117.2 no
N(23) C(78) H(78) 116.9 no
N(23) C(79) C(80) 122.4(6) yes
N(23) C(79) H(79) 118.9 no
C(80) C(79) H(79) 118.7 no
C(79) C(80) C(81) 117.2(6) yes
C(79) C(80) H(80) 121.3 no
C(81) C(80) H(80) 121.4 no
N(22) C(81) C(80) 120.7(6) yes
N(22) C(81) C(82) 115.6(5) yes
C(80) C(81) C(82) 123.5(6) yes
N(24) C(82) C(81) 116.3(5) yes
N(24) C(82) C(83) 121.0(6) yes
C(81) C(82) C(83) 122.4(6) yes
C(82) C(83) C(84) 119.4(6) yes
C(82) C(83) H(81) 120.4 no
C(84) C(83) H(81) 120.3 no
C(83) C(84) C(85) 119.4(6) yes
C(83) C(84) H(82) 120.4 no
C(85) C(84) H(82) 120.2 no
C(84) C(85) C(86) 119.8(6) yes
C(84) C(85) H(83) 120.3 no
C(86) C(85) H(83) 120.0 no
N(24) C(86) C(85) 121.6(6) yes
N(24) C(86) H(84) 119.4 no
C(85) C(86) H(84) 119.0 no
Cu(8) C(87) C(88) 69.4(4) yes
Cu(8) C(87) H(85) 100.1 no
Cu(8) C(87) H(86) 100.0 no
C(88) C(87) H(85) 120.4 no
C(88) C(87) H(86) 119.9 no
H(85) C(87) H(86) 119.7 no
Cu(8) C(88) C(87) 72.9(4) yes
Cu(8) C(88) H(87) 98.5 no
Cu(8) C(88) H(88) 98.4 no
C(87) C(88) H(87) 120.3 no
C(87) C(88) H(88) 119.8 no
H(87) C(88) H(88) 119.9 no
N(25) C(89) N(26) 126.0(5) yes
N(25) C(89) H(89) 117.0 no
N(26) C(89) H(89) 117.0 no
N(26) C(90) C(91) 122.6(6) yes
N(26) C(90) H(90) 118.9 no
C(91) C(90) H(90) 118.5 no
C(90) C(91) C(92) 118.5(6) yes
C(90) C(91) H(91) 120.8 no
C(92) C(91) H(91) 120.6 no
N(25) C(92) C(91) 118.4(5) yes
N(25) C(92) C(93) 117.3(5) yes
C(91) C(92) C(93) 124.3(5) yes
N(27) C(93) C(92) 115.5(5) yes
N(27) C(93) C(94) 122.3(5) yes
C(92) C(93) C(94) 122.2(6) yes
C(93) C(94) C(95) 119.6(7) yes
C(93) C(94) H(92) 120.3 no
C(95) C(94) H(92) 120.1 no
C(94) C(95) C(96) 119.1(6) yes
C(94) C(95) H(93) 120.3 no
C(96) C(95) H(93) 120.6 no
C(95) C(96) C(97) 118.4(6) yes
C(95) C(96) H(94) 120.4 no
C(97) C(96) H(94) 121.2 no
N(27) C(97) C(96) 123.0(6) yes
N(27) C(97) H(95) 118.5 no
C(96) C(97) H(95) 118.5 no
Cu(9) C(98) C(99) 72.2(4) yes
Cu(9) C(98) H(96) 99.5 no
Cu(9) C(98) H(97) 98.7 no
C(99) C(98) H(96) 120.3 no
C(99) C(98) H(97) 119.8 no
H(96) C(98) H(97) 119.8 no
Cu(9) C(99) C(98) 70.1(4) yes
Cu(9) C(99) H(98) 99.4 no
Cu(9) C(99) H(99) 99.9 no
C(98) C(99) H(98) 120.4 no
C(98) C(99) H(99) 119.9 no
H(98) C(99) H(99) 119.7 no

loop_
_geom_bond_atom_site_label_1
_geom_bond_atom_site_label_2
_geom_bond_distance
_geom_bond_publ_flag
Cu(1) N(1) 2.167(5) yes
Cu(1) N(3) 2.014(5) yes
Cu(1) N(8) 2.038(5) yes
Cu(1) C(10) 2.051(8) yes
Cu(1) C(11) 2.014(8) yes
Cu(2) N(2) 2.076(5) yes
Cu(2) N(4) 2.131(5) yes
Cu(2) N(6) 2.025(5) yes
Cu(2) C(21) 2.061(8) yes
Cu(2) C(22) 2.039(7) yes
Cu(3) N(5) 2.038(5) yes
Cu(3) N(7) 2.042(5) yes
Cu(3) N(9) 2.150(5) yes
Cu(3) C(32) 2.045(8) yes
Cu(3) C(33) 2.050(7) yes
Cu(4) N(10) 2.177(5) yes
Cu(4) N(12) 2.041(5) yes
Cu(4) N(17) 2.020(5) yes
Cu(4) C(43) 2.037(7) yes
Cu(4) C(44) 2.037(7) yes
Cu(5) N(11) 2.056(5) yes
Cu(5) N(13) 2.180(5) yes
Cu(5) N(15) 2.029(5) yes
Cu(5) C(54) 2.043(8) yes
Cu(5) C(55) 2.053(7) yes
Cu(6) N(14) 2.020(5) yes
Cu(6) N(16) 2.127(5) yes
Cu(6) N(18) 2.096(5) yes
Cu(6) C(65) 2.043(8) yes
Cu(6) C(66) 2.056(8) yes
Cu(7) N(19) 2.197(5) yes
Cu(7) N(21) 2.037(5) yes
Cu(7) N(26) 2.020(5) yes
Cu(7) C(76) 2.062(6) yes
Cu(7) C(77) 2.037(6) yes
Cu(8) N(20) 2.043(5) yes
Cu(8) N(22) 2.214(5) yes
Cu(8) N(24) 2.024(5) yes
Cu(8) C(87) 2.068(7) yes
Cu(8) C(88) 2.025(6) yes
Cu(9) N(23) 2.018(5) yes
Cu(9) N(25) 2.074(5) yes
Cu(9) N(27) 2.157(5) yes
Cu(9) C(98) 2.053(8) yes
Cu(9) C(99) 2.079(7) yes
Cl(1) O(1) 1.421(6) yes
Cl(1) O(2) 1.452(6) yes
Cl(1) O(3) 1.434(6) yes
Cl(1) O(4) 1.431(4) yes
Cl(2) O(5) 1.440(5) yes
Cl(2) O(6) 1.424(6) yes
Cl(2) O(7) 1.436(5) yes
Cl(2) O(8) 1.415(4) yes
Cl(3) O(9) 1.436(6) yes
Cl(3) O(10) 1.431(6) yes
Cl(3) O(11) 1.433(6) yes
Cl(3) O(12) 1.421(5) yes
Cl(4) O(13) 1.416(7) yes
Cl(4) O(14) 1.381(8) yes
Cl(4) O(15) 1.425(7) yes
Cl(4) O(16) 1.432(5) yes
Cl(5) O(17) 1.415(6) yes
Cl(5) O(18) 1.418(6) yes
Cl(5) O(19) 1.418(8) yes
Cl(5) O(20) 1.428(8) yes
Cl(6) O(21) 1.416(6) yes
Cl(6) O(22) 1.416(7) yes
Cl(6) O(23) 1.430(7) yes
Cl(6) O(24) 1.413(9) yes
Cl(7) O(25) 1.411(6) yes
Cl(7) O(26) 1.431(7) yes
Cl(7) O(27) 1.425(6) yes
Cl(7) O(28) 1.402(10) yes
Cl(8) O(29) 1.392(8) yes
Cl(8) O(30) 1.389(8) yes
Cl(8) O(31) 1.371(7) yes
Cl(8) O(32) 1.438(8) yes
Cl(9) O(33) 1.422(5) yes
Cl(9) O(34) 1.445(6) yes
Cl(9) O(35) 1.420(6) yes
Cl(9) O(36) 1.435(5) yes
N(1) C(1) 1.342(8) yes
N(1) C(4) 1.350(7) yes
N(2) C(1) 1.333(8) yes
N(2) C(2) 1.350(8) yes
N(3) C(5) 1.357(8) yes
N(3) C(9) 1.338(8) yes
N(4) C(12) 1.327(7) yes
N(4) C(15) 1.352(7) yes
N(5) C(12) 1.337(7) yes
N(5) C(13) 1.340(8) yes
N(6) C(16) 1.350(7) yes
N(6) C(20) 1.330(8) yes
N(7) C(23) 1.321(8) yes
N(7) C(26) 1.358(8) yes
N(8) C(23) 1.327(8) yes
N(8) C(24) 1.349(8) yes
N(9) C(27) 1.355(8) yes
N(9) C(31) 1.342(8) yes
N(10) C(34) 1.329(8) yes
N(10) C(37) 1.354(7) yes
N(11) C(34) 1.337(8) yes
N(11) C(35) 1.356(8) yes
N(12) C(38) 1.342(8) yes
N(12) C(42) 1.349(8) yes
N(13) C(45) 1.326(7) yes
N(13) C(48) 1.359(7) yes
N(14) C(45) 1.337(7) yes
N(14) C(46) 1.366(8) yes
N(15) C(49) 1.352(8) yes
N(15) C(53) 1.336(8) yes
N(16) C(56) 1.329(8) yes
N(16) C(59) 1.363(7) yes
N(17) C(56) 1.341(8) yes
N(17) C(57) 1.338(8) yes
N(18) C(60) 1.341(8) yes
N(18) C(64) 1.345(8) yes
N(19) C(67) 1.340(8) yes
N(19) C(70) 1.353(7) yes
N(20) C(67) 1.331(8) yes
N(20) C(68) 1.346(8) yes
N(21) C(71) 1.359(8) yes
N(21) C(75) 1.326(8) yes
N(22) C(78) 1.323(8) yes
N(22) C(81) 1.346(7) yes
N(23) C(78) 1.338(8) yes
N(23) C(79) 1.353(9) yes
N(24) C(82) 1.364(8) yes
N(24) C(86) 1.347(8) yes
N(25) C(89) 1.309(7) yes
N(25) C(92) 1.358(7) yes
N(26) C(89) 1.334(8) yes
N(26) C(90) 1.347(8) yes
N(27) C(93) 1.354(8) yes
N(27) C(97) 1.344(8) yes
C(1) H(1) 0.951 no
C(2) C(3) 1.372(9) yes
C(2) H(2) 0.950 no
C(3) C(4) 1.391(8) yes
C(3) H(3) 0.953 no
C(4) C(5) 1.463(8) yes
C(5) C(6) 1.387(9) yes
C(6) C(7) 1.38(1) yes
C(6) H(4) 0.951 no
C(7) C(8) 1.36(1) yes
C(7) H(5) 0.950 no
C(8) C(9) 1.393(9) yes
C(8) H(6) 0.950 no
C(9) H(7) 0.950 no
C(10) C(11) 1.32(1) yes
C(10) H(8) 0.950 no
C(10) H(9) 0.949 no
C(11) H(10) 0.945 no
C(11) H(11) 0.951 no
C(12) H(12) 0.951 no
C(13) C(14) 1.387(9) yes
C(13) H(13) 0.951 no
C(14) C(15) 1.373(8) yes
C(14) H(14) 0.948 no
C(15) C(16) 1.481(8) yes
C(16) C(17) 1.391(8) yes
C(17) C(18) 1.378(10) yes
C(17) H(15) 0.952 no
C(18) C(19) 1.379(10) yes
C(18) H(16) 0.951 no
C(19) C(20) 1.370(9) yes
C(19) H(17) 0.948 no
C(20) H(18) 0.950 no
C(21) C(22) 1.30(1) yes
C(21) H(19) 0.948 no
C(21) H(20) 0.952 no
C(22) H(21) 0.953 no
C(22) H(22) 0.950 no
C(23) H(23) 0.950 no
C(24) C(25) 1.362(9) yes
C(24) H(24) 0.950 no
C(25) C(26) 1.372(9) yes
C(25) H(25) 0.951 no
C(26) C(27) 1.508(8) yes
C(27) C(28) 1.364(9) yes
C(28) C(29) 1.36(1) yes
C(28) H(26) 0.951 no
C(29) C(30) 1.41(1) yes
C(29) H(27) 0.956 no
C(30) C(31) 1.371(10) yes
C(30) H(28) 0.949 no
C(31) H(29) 0.951 no
C(32) C(33) 1.31(1) yes
C(32) H(30) 0.950 no
C(32) H(31) 0.951 no
C(33) H(32) 0.948 no
C(33) H(33) 0.956 no
C(34) H(34) 0.949 no
C(35) C(36) 1.366(10) yes
C(35) H(35) 0.949 no
C(36) C(37) 1.365(9) yes
C(36) H(36) 0.949 no
C(37) C(38) 1.497(8) yes
C(38) C(39) 1.380(9) yes
C(39) C(40) 1.37(1) yes
C(39) H(37) 0.950 no
C(40) C(41) 1.377(10) yes
C(40) H(38) 0.951 no
C(41) C(42) 1.390(9) yes
C(41) H(39) 0.951 no
C(42) H(40) 0.951 no
C(43) C(44) 1.32(1) yes
C(43) H(41) 0.954 no
C(43) H(42) 0.949 no
C(44) H(43) 0.948 no
C(44) H(44) 0.955 no
C(45) H(45) 0.953 no
C(46) C(47) 1.368(8) yes
C(46) H(46) 0.950 no
C(47) C(48) 1.372(8) yes
C(47) H(47) 0.952 no
C(48) C(49) 1.489(8) yes
C(49) C(50) 1.395(8) yes
C(50) C(51) 1.388(9) yes
C(50) H(48) 0.949 no
C(51) C(52) 1.381(9) yes
C(51) H(49) 0.950 no
C(52) C(53) 1.393(9) yes
C(52) H(50) 0.954 no
C(53) H(51) 0.951 no
C(54) C(55) 1.28(1) yes
C(54) H(52) 0.945 no
C(54) H(53) 0.954 no
C(55) H(54) 0.951 no
C(55) H(55) 0.948 no
C(56) H(56) 0.952 no
C(57) C(58) 1.374(9) yes
C(57) H(57) 0.952 no
C(58) C(59) 1.397(9) yes
C(58) H(58) 0.953 no
C(59) C(60) 1.478(8) yes
C(60) C(61) 1.388(8) yes
C(61) C(62) 1.36(1) yes
C(61) H(59) 0.953 no
C(62) C(63) 1.36(1) yes
C(62) H(60) 0.950 no
C(63) C(64) 1.391(9) yes
C(63) H(61) 0.951 no
C(64) H(62) 0.952 no
C(65) C(66) 1.27(1) yes
C(65) H(63) 0.947 no
C(65) H(64) 0.956 no
C(66) H(65) 0.947 no
C(66) H(66) 0.950 no
C(67) H(67) 0.952 no
C(68) C(69) 1.374(10) yes
C(68) H(68) 0.951 no
C(69) C(70) 1.375(9) yes
C(69) H(69) 0.955 no
C(70) C(71) 1.472(9) yes
C(71) C(72) 1.391(9) yes
C(72) C(73) 1.39(1) yes
C(72) H(70) 0.951 no
C(73) C(74) 1.39(1) yes
C(73) H(71) 0.950 no
C(74) C(75) 1.393(9) yes
C(74) H(72) 0.954 no
C(75) H(73) 0.947 no
C(76) C(77) 1.332(10) yes
C(76) H(74) 0.951 no
C(76) H(75) 0.949 no
C(77) H(76) 0.947 no
C(77) H(77) 0.950 no
C(78) H(78) 0.951 no
C(79) C(80) 1.372(9) yes
C(79) H(79) 0.951 no
C(80) C(81) 1.390(9) yes
C(80) H(80) 0.950 no
C(81) C(82) 1.486(9) yes
C(82) C(83) 1.384(9) yes
C(83) C(84) 1.38(1) yes
C(83) H(81) 0.951 no
C(84) C(85) 1.36(1) yes
C(84) H(82) 0.950 no
C(85) C(86) 1.386(9) yes
C(85) H(83) 0.948 no
C(86) H(84) 0.951 no
C(87) C(88) 1.32(1) yes
C(87) H(85) 0.949 no
C(87) H(86) 0.953 no
C(88) H(87) 0.949 no
C(88) H(88) 0.952 no
C(89) H(89) 0.951 no
C(90) C(91) 1.360(9) yes
C(90) H(90) 0.951 no
C(91) C(92) 1.388(9) yes
C(91) H(91) 0.949 no
C(92) C(93) 1.474(8) yes
C(93) C(94) 1.377(9) yes
C(94) C(95) 1.377(10) yes
C(94) H(92) 0.950 no
C(95) C(96) 1.38(1) yes
C(95) H(93) 0.949 no
C(96) C(97) 1.391(9) yes
C(96) H(94) 0.948 no
C(97) H(95) 0.952 no
C(98) C(99) 1.34(1) yes
C(98) H(96) 0.949 no
C(98) H(97) 0.953 no
C(99) H(98) 0.950 no
C(99) H(99) 0.953 no

loop_
_geom_contact_atom_site_label_1
_geom_contact_atom_site_label_2
_geom_contact_distance
_geom_contact_site_symmetry_2
Cu(3) O(2) 3.552(6) 4_565
Cu(4) O(28) 3.336(9) 2_664
Cu(8) O(35) 3.514(6) 4_555
O(1) C(11) 3.09(1) 4_465
O(1) C(23) 3.266(8) 4_465
O(2) C(33) 3.181(10) 4_465
O(2) C(12) 3.391(8) 4_465
O(2) C(32) 3.41(1) 4_465
O(3) C(22) 3.202(10) 4_465
O(3) C(1) 3.287(8) 4_465
O(5) C(89) 3.352(8) 1_455
O(5) C(77) 3.432(9) 1_455
O(6) C(99) 3.204(9) 1_455
O(6) C(78) 3.313(8) 1_455
O(6) C(98) 3.480(9) 1_455
O(7) C(67) 3.339(8) 1_455
O(7) C(88) 3.425(10) 1_455
O(13) C(75) 3.260(10) 2_765
O(13) C(28) 3.41(1) 4_565
O(14) C(51) 3.22(1) 1_655
O(14) C(52) 3.300(10) 1_655
O(14) C(41) 3.38(1) 2_665
O(14) C(40) 3.44(1) 2_665
O(15) C(29) 3.30(1) 4_565
O(15) C(28) 3.413(10) 4_565
O(16) C(76) 3.293(9) 2_765
O(16) C(77) 3.358(9) 2_765
O(16) C(41) 3.391(9) 2_665
O(17) C(39) 3.427(10) 1_655
O(17) C(30) 3.47(1) 4_565
O(17) C(81) 3.48(1) 2_764
O(18) C(40) 3.400(9) 1_655
O(18) C(51) 3.477(9) 2_664
O(18) C(39) 3.489(9) 1_655
O(19) C(50) 3.389(10) 2_664
O(19) C(87) 3.40(1) 2_764
O(19) N(22) 3.445(9) 2_764
O(21) C(48) 3.315(9) 2_664
O(21) C(49) 3.447(9) 2_664
O(22) C(54) 3.46(1) 2_664
O(22) C(83) 3.527(9) 2_664
O(23) C(84) 3.257(10) 2_664
O(23) C(83) 3.355(9) 2_664
O(23) C(45) 3.56(1) 2_664
O(25) C(32) 3.36(1) 4_465
O(26) C(26) 3.138(9) 4_465
O(26) C(27) 3.225(9) 4_465
O(26) N(7) 3.376(8) 4_465
O(26) C(32) 3.59(1) 4_465
O(26) N(9) 3.598(10) 4_465
O(27) C(23) 2.962(9) 4_465
O(27) N(8) 3.138(8) 4_465
O(27) N(7) 3.156(8) 4_465
O(27) C(24) 3.402(8) 4_465
O(27) C(26) 3.428(9) 4_465
O(27) C(25) 3.541(9) 4_465
O(27) C(74) 3.589(9) 2_665
O(28) C(43) 3.08(1) 2_665
O(28) C(44) 3.21(1) 2_665
O(28) C(42) 3.43(1) 2_665
O(29) C(61) 3.39(1) 4_555
O(29) C(9) 3.45(1) 3_644
O(30) C(70) 3.055(10) 4_455
O(30) C(71) 3.099(10) 4_455
O(30) C(69) 3.41(1) 4_455
O(30) C(8) 3.50(1) 2_664
O(30) C(10) 3.54(1) 3_644
O(30) N(21) 3.553(9) 4_455
O(30) N(19) 3.579(9) 4_455
O(31) C(8) 3.54(1) 2_664
O(32) C(69) 3.29(1) 4_455
O(32) C(68) 3.40(1) 4_455
O(32) C(62) 3.47(1) 4_555
O(32) C(70) 3.59(1) 4_455
O(33) C(15) 3.037(8) 3_645
O(33) C(14) 3.269(8) 3_645
O(33) N(4) 3.342(7) 3_645
O(33) C(16) 3.503(8) 3_645
O(33) C(63) 3.544(9) 4_555
O(34) N(4) 3.334(7) 3_645
O(34) C(12) 3.415(8) 3_645
O(34) C(86) 3.436(8) 4_455
O(34) C(14) 3.459(8) 2_665
O(34) C(21) 3.48(1) 3_645
O(34) C(22) 3.543(10) 3_645
O(35) C(86) 3.493(8) 4_455
O(36) C(17) 3.273(8) 2_665
O(36) C(18) 3.368(9) 2_665
C(7) C(57) 3.37(1) 2_665
C(8) C(58) 3.356(9) 2_665
C(9) C(76) 3.493(9) 2_765
C(11) C(24) 3.466(10) 4_565
C(11) C(25) 3.60(1) 4_565
C(13) C(85) 3.302(9) 3_654
C(13) C(22) 3.520(9) 4_465
C(14) C(85) 3.589(9) 3_654
C(17) C(33) 3.578(10) 4_465
C(18) C(33) 3.27(1) 4_465
C(18) C(46) 3.385(9) 2_664
C(19) C(33) 3.47(1) 4_465
C(19) C(47) 3.474(9) 2_664
C(19) C(46) 3.510(9) 2_664
C(21) C(30) 3.58(1) 4_565
C(22) C(30) 3.51(1) 4_565
C(22) C(29) 3.56(1) 4_565
C(24) C(74) 3.353(9) 3_655
C(25) C(74) 3.528(9) 3_655
C(29) C(98) 3.51(1) 4_465
C(29) C(99) 3.597(10) 4_465
C(40) C(79) 3.549(10) 2_664
C(42) C(54) 3.43(1) 2_664
C(46) C(88) 3.549(9) 1_455
C(51) C(90) 3.490(9) 2_665
C(51) C(91) 3.547(9) 2_665
C(51) C(99) 3.560(10) 1_455
C(57) C(77) 3.599(8) 1_455
C(58) C(77) 3.449(9) 1_455
C(62) C(65) 3.55(1) 4_455
